data_4121298
loop_
_publ_author_name
'Hongwei Huang'
'Lijuan Liu'
'Shifeng Jin'
'Wenjiao Yao'
'Yihe Zhang'
'Chuangtian Chen'

_publ_contact_author_address
; 
School of Materials Science and Technology, 
China University of Geosciences, 
Beijing,
100083,
PR China
;
_publ_contact_author_email hhw@cugb.edu.cn
_publ_contact_author_fax +86-10-82332972
_publ_contact_author_name 'Hongwei Huang'
_publ_contact_author_phone +86-10-82332247
_publ_section_title
;
 Deep-Ultraviolet Nonlinear Optical Materials: Na2Be4B4O11 and
 LiNa5Be12B12O33
;
_journal_name_full 'Journal of the American Chemical Society'
_journal_page_first 18319
_journal_page_last 18322
_journal_paper_doi 10.1021/ja410543w
_journal_volume 135
_journal_year 2013
_chemical_formula_sum 'B4 Be4 Na2 O11'
_chemical_formula_weight 301.3
_chemical_name_systematic ' ?'
_space_group_IT_number 1
_symmetry_cell_setting triclinic
_symmetry_Int_Tables_number 1
_symmetry_space_group_name_Hall 'P 1'
_symmetry_space_group_name_H-M 'P 1'
_cell_angle_alpha 89.935(19)
_cell_angle_beta 110.3497(30)
_cell_angle_gamma 89.9883(26)
_cell_formula_units_Z 8
_cell_length_a 8.8444(16)
_cell_length_b 15.2496(24)
_cell_length_c 12.7402(23)
_cell_measurement_temperature 153.15
_cell_volume 1611.1(5)
_diffrn_ambient_temperature 153.15
_diffrn_measured_fraction_theta_full 0.98
_diffrn_measured_fraction_theta_max 0.98
_diffrn_radiation_probe x-ray
_diffrn_radiation_source 'x-ray tube'
_diffrn_radiation_type 'Mo K\a'
_diffrn_radiation_wavelength 0.71069
_diffrn_reflns_av_R_equivalents 0.022
_diffrn_reflns_av_sigmaI/netI 0.0429
_diffrn_reflns_limit_h_max 12
_diffrn_reflns_limit_h_min -13
_diffrn_reflns_limit_k_max 21
_diffrn_reflns_limit_k_min -22
_diffrn_reflns_limit_l_max 18
_diffrn_reflns_limit_l_min -18
_diffrn_reflns_number 24105
_diffrn_reflns_theta_full 31.51
_diffrn_reflns_theta_max 31.52
_diffrn_reflns_theta_min 2.17
_exptl_absorpt_coefficient_mu 0.313
_exptl_absorpt_correction_T_max 1.0000
_exptl_absorpt_correction_T_min 0.9214
_exptl_absorpt_correction_type multi-scan
_exptl_absorpt_process_details 'SADABS, Bruker, 1997'
_exptl_crystal_density_diffrn 2.4833
_exptl_crystal_F_000 1168
_exptl_crystal_size_max 0.5100
_exptl_crystal_size_mid 0.3600
_exptl_crystal_size_min 0.0700
_refine_diff_density_max 0.33
_refine_diff_density_min -0.34
_refine_ls_abs_structure_details '  7469 of Friedel pairs used in the refinement'
_refine_ls_extinction_method none
_refine_ls_goodness_of_fit_gt 1.18
_refine_ls_goodness_of_fit_ref 1.14
_refine_ls_number_constraints 3
_refine_ls_number_parameters 1193
_refine_ls_number_reflns 17985
_refine_ls_number_restraints 0
_refine_ls_R_factor_all 0.0406
_refine_ls_R_factor_gt 0.0349
_refine_ls_shift/su_max 0.0446
_refine_ls_shift/su_mean 0.0084
_refine_ls_structure_factor_coef F
_refine_ls_weighting_details w=1/(\s^2^(F)+0.0004F^2^)
_refine_ls_weighting_scheme sigma
_refine_ls_wR_factor_gt 0.0408
_refine_ls_wR_factor_ref 0.0430
_reflns_number_gt 15280
_reflns_number_total 17985
_reflns_threshold_expression I>3\s(I)
_cod_data_source_file ja410543w_si_002_1.cif
_cod_data_source_block na
_cod_depositor_comments
;

2023-09-06
Z value and formula fixed to values more according to usual
chemical conventions.                 miguel
;
_cod_original_formula_sum 'B32 Be32 Na16 O88'
_cod_original_formula_weight 2410.1
_cod_original_formula_units_Z 1
_cod_original_cell_volume 1611.071(15)
_cod_database_code 4121298

loop_
_symmetry_equiv_pos_site_id
_symmetry_equiv_pos_as_xyz
1 x,y,z

loop_
_atom_site_label
_atom_site_type_symbol
_atom_site_fract_x
_atom_site_fract_y
_atom_site_fract_z
_atom_site_adp_type
_atom_site_U_iso_or_equiv
_atom_site_symmetry_multiplicity
_atom_site_occupancy
_atom_site_calc_flag
Na1 Na 0.75848(11) 0.89671(6) 0.78243(8) Uani 0.0107(3) 1 1 d
Na2 Na 0.60745(11) 0.79078(6) 0.27075(8) Uani 0.0114(3) 1 1 d
Na3 Na 0.31969(11) 1.28875(6) 0.39480(8) Uani 0.0106(3) 1 1 d
Na4 Na 1.75696(12) 1.02918(6) 1.31143(9) Uani 0.0154(3) 1 1 d
Na5 Na 0.77601(12) 0.43235(6) 0.84747(9) Uani 0.0156(3) 1 1 d
Na6 Na 1.17201(11) 1.39508(6) 0.90040(8) Uani 0.0106(3) 1 1 d
Na7 Na 0.63723(12) 0.65335(6) 0.80827(9) Uani 0.0153(3) 1 1 d
Na8 Na 0.28436(11) 1.15952(6) 0.85868(8) Uani 0.0132(3) 1 1 d
Na9 Na 0.80494(11) 0.48917(6) 0.37431(9) Uani 0.0146(3) 1 1 d
Na10 Na 0.12694(12) 0.99442(7) 0.30547(10) Uani 0.0193(3) 1 1 d
Na11 Na 1.25620(12) 0.75441(6) 1.32489(9) Uani 0.0153(3) 1 1 d
Na12 Na 0.66795(11) 1.25602(6) 0.34394(8) Uani 0.0122(3) 1 1 d
Na13 Na 0.16845(11) 0.53246(6) 0.37312(9) Uani 0.0153(3) 1 1 d
Na14 Na 0.65356(12) 1.18111(7) 0.84592(10) Uani 0.0216(4) 1 1 d
Na15 Na 1.15550(11) 0.93015(6) 0.82780(9) Uani 0.0140(3) 1 1 d
Na16 Na 1.26922(12) 0.68840(7) 0.82119(10) Uani 0.0233(4) 1 1 d
O1 O 0.41165(18) 1.29020(10) 0.93823(13) Uani 0.0093(5) 1 1 d
O2 O 0.57220(17) 0.39278(9) 0.62838(13) Uani 0.0067(4) 1 1 d
O3 O 1.07418(17) 0.38989(9) 0.63333(13) Uani 0.0058(4) 1 1 d
O4 O 0.93254(18) 0.31207(10) 0.92475(13) Uani 0.0082(5) 1 1 d
O5 O 0.55769(16) 1.39082(9) 1.12019(13) Uani 0.0051(4) 1 1 d
O6 O 0.61845(18) 0.52835(11) 0.91537(13) Uani 0.0093(5) 1 1 d
O7 O 0.93759(18) 0.61831(10) 0.41744(13) Uani 0.0084(5) 1 1 d
O8 O 1.37519(18) 0.56870(10) 0.77244(13) Uani 0.0085(5) 1 1 d
O9 O 1.38836(18) 0.81854(10) 0.88680(13) Uani 0.0091(5) 1 1 d
O10 O 0.39503(18) 0.62252(10) 0.39898(12) Uani 0.0077(5) 1 1 d
O11 O 0.83077(18) 0.89921(10) 1.24584(12) Uani 0.0083(5) 1 1 d
O12 O 0.49363(18) 0.65657(10) 0.25245(12) Uani 0.0088(5) 1 1 d
O13 O 0.88924(18) 1.15445(10) 0.40673(12) Uani 0.0069(4) 1 1 d
O14 O 1.06320(18) 1.52710(10) 0.91474(13) Uani 0.0093(5) 1 1 d
O15 O 0.50819(19) 0.78404(10) 0.75019(13) Uani 0.0097(5) 1 1 d
O16 O 0.87979(19) 0.75994(10) 0.33282(14) Uani 0.0101(5) 1 1 d
O17 O 0.82313(18) 0.56302(10) 0.76599(12) Uani 0.0081(5) 1 1 d
O18 O 0.08253(18) 0.40018(10) 0.42856(13) Uani 0.0082(5) 1 1 d
O19 O 1.03209(19) 0.65577(10) 1.27213(13) Uani 0.0093(5) 1 1 d
O20 O 0.87665(18) 0.77917(10) 0.89112(12) Uani 0.0089(5) 1 1 d
O21 O 0.54215(17) 0.88938(9) 1.08642(12) Uani 0.0053(4) 1 1 d
O22 O 1.05525(18) 1.27769(10) 0.79148(12) Uani 0.0081(5) 1 1 d
O23 O 1.07646(17) 1.21824(10) 0.60312(13) Uani 0.0061(4) 1 1 d
O24 O 1.05742(17) 1.39102(9) 1.11940(13) Uani 0.0058(4) 1 1 d
O25 O 0.05026(18) 1.25780(10) 0.35110(13) Uani 0.0085(5) 1 1 d
O26 O 0.59055(19) 1.37743(10) 0.42748(13) Uani 0.0089(5) 1 1 d
O27 O 0.58611(17) 1.21767(9) 0.62945(12) Uani 0.0059(4) 1 1 d
O28 O 0.30217(17) 0.96662(9) 0.55667(12) Uani 0.0052(4) 1 1 d
O29 O 1.06110(17) 0.54682(9) 1.11866(13) Uani 0.0071(5) 1 1 d
O30 O 0.89669(18) 1.17099(10) 0.84090(14) Uani 0.0104(5) 1 1 d
O31 O 1.54774(17) 1.54614(9) 1.09972(13) Uani 0.0060(4) 1 1 d
O32 O 0.80151(17) 0.96887(9) 0.55780(13) Uani 0.0069(4) 1 1 d
O33 O 0.54171(18) 0.51561(10) 0.33532(13) Uani 0.0086(5) 1 1 d
O34 O 1.33448(18) 1.40646(10) 1.29010(13) Uani 0.0089(5) 1 1 d
O35 O 0.43200(19) 1.15453(10) 0.42779(13) Uani 0.0095(5) 1 1 d
O36 O 1.39916(19) 1.42765(10) 0.85413(14) Uani 0.0109(5) 1 1 d
O37 O 0.55737(17) 1.04337(9) 1.10714(13) Uani 0.0058(4) 1 1 d
O38 O 0.08258(19) 0.87300(11) 0.38752(13) Uani 0.0109(5) 1 1 d
O39 O 1.07071(17) 0.21707(9) 1.10822(13) Uani 0.0055(4) 1 1 d
O40 O 1.03137(17) 0.89083(9) 1.06377(13) Uani 0.0068(5) 1 1 d
O41 O 0.83429(18) 0.36246(10) 0.28768(12) Uani 0.0080(5) 1 1 d
O42 O 1.06621(17) 0.71925(10) 1.08854(13) Uani 0.0059(4) 1 1 d
O43 O 1.04337(17) 1.04429(9) 1.09104(12) Uani 0.0058(4) 1 1 d
O44 O 0.54437(18) 1.06725(10) 0.90235(13) Uani 0.0090(5) 1 1 d
O45 O 0.99047(18) 0.81157(10) 0.75186(12) Uani 0.0078(5) 1 1 d
O46 O 1.31720(19) 0.88023(10) 1.24427(12) Uani 0.0091(5) 1 1 d
O47 O 0.58618(17) 1.21739(9) 1.12552(12) Uani 0.0055(4) 1 1 d
O48 O 0.5771(2) 0.89602(11) 0.38357(13) Uani 0.0125(5) 1 1 d
O49 O 0.5206(2) 1.30640(11) 0.79260(13) Uani 0.0130(5) 1 1 d
O50 O 0.54984(17) 0.88882(9) 0.58622(13) Uani 0.0059(4) 1 1 d
O51 O 1.07667(17) 0.71832(10) 0.59776(13) Uani 0.0066(4) 1 1 d
O52 O 1.10228(19) 1.06256(10) 0.90106(13) Uani 0.0098(5) 1 1 d
O53 O 1.53243(19) 1.12501(10) 1.28227(13) Uani 0.0098(5) 1 1 d
O54 O -0.01348(18) 1.11906(10) 0.26052(13) Uani 0.0080(5) 1 1 d
O55 O 1.04793(17) 0.89116(9) 0.58518(13) Uani 0.0064(4) 1 1 d
O56 O 0.38926(19) 1.01422(10) 0.34195(14) Uani 0.0112(5) 1 1 d
O57 O 1.30640(18) 1.03115(10) 0.75405(12) Uani 0.0081(5) 1 1 d
O58 O 1.32138(17) 0.46842(9) 0.59075(13) Uani 0.0060(4) 1 1 d
O59 O 0.78093(17) 0.79535(9) 0.54818(13) Uani 0.0057(4) 1 1 d
O60 O 0.82340(17) 0.46921(9) 1.11374(13) Uani 0.0066(4) 1 1 d
O61 O 0.56489(17) 0.71645(10) 0.57687(13) Uani 0.0061(4) 1 1 d
O62 O 0.78818(17) 0.64003(10) 1.07566(13) Uani 0.0067(5) 1 1 d
O63 O 1.04105(17) 1.04579(9) 0.57420(13) Uani 0.0063(4) 1 1 d
O64 O 0.55205(17) 1.04339(9) 0.60010(12) Uani 0.0061(4) 1 1 d
O65 O 1.02886(19) 0.67061(10) 0.83637(13) Uani 0.0091(5) 1 1 d
O66 O 1.55219(17) 0.71848(10) 1.07259(13) Uani 0.0065(5) 1 1 d
O67 O 0.79172(17) 0.96934(9) 1.04962(13) Uani 0.0063(4) 1 1 d
O68 O 1.27577(17) 0.79512(9) 1.05315(12) Uani 0.0055(4) 1 1 d
O69 O 0.79432(17) 1.14169(9) 0.58605(13) Uani 0.0054(4) 1 1 d
O70 O 0.52248(19) 0.92803(10) 0.81572(13) Uani 0.0087(5) 1 1 d
O71 O 1.30267(17) 0.96936(9) 1.06278(12) Uani 0.0058(4) 1 1 d
O72 O 0.77801(17) 1.14334(9) 1.06083(12) Uani 0.0058(4) 1 1 d
O73 O 0.29126(17) 0.63845(9) 0.57205(12) Uani 0.0059(4) 1 1 d
O74 O 0.79431(17) 0.64033(9) 0.57072(12) Uani 0.0061(4) 1 1 d
O75 O 1.27744(17) 0.63871(9) 1.05500(13) Uani 0.0057(4) 1 1 d
O76 O 0.82407(17) 1.46792(9) 0.59040(13) Uani 0.0067(4) 1 1 d
O77 O 1.29517(18) 1.14190(9) 1.08621(13) Uani 0.0067(4) 1 1 d
O78 O 0.79163(17) 1.29698(9) 1.08606(13) Uani 0.0060(4) 1 1 d
O79 O 0.55548(17) 0.54546(9) 0.59561(13) Uani 0.0060(4) 1 1 d
O80 O 1.06598(17) 0.54568(9) 0.61749(13) Uani 0.0063(4) 1 1 d
O81 O 0.78181(17) 0.79531(9) 1.06622(12) Uani 0.0052(4) 1 1 d
O82 O 0.28529(17) 0.79293(9) 0.55415(13) Uani 0.0063(4) 1 1 d
O83 O 0.30719(17) 1.29530(9) 1.11630(13) Uani 0.0071(5) 1 1 d
O84 O 1.30997(17) 1.46578(9) 1.08617(12) Uani 0.0053(4) 1 1 d
O85 O 0.29947(18) 1.14024(10) 0.58783(13) Uani 0.0070(5) 1 1 d
O86 O 0.85360(19) 1.03040(10) 0.75874(13) Uani 0.0102(5) 1 1 d
O87 O 0.30205(17) 0.29627(9) 0.58610(13) Uani 0.0059(4) 1 1 d
O88 O 0.80443(17) 1.29573(9) 0.60107(13) Uani 0.0066(5) 1 1 d
B1 B 0.9547(3) 1.08592(16) 0.8326(2) Uiso 0.0077(4) 1 1 d
B2 B 0.4703(3) 0.84131(15) 0.8182(2) Uiso 0.0068(4) 1 1 d
B3 B 1.4859(3) 1.43178(16) 1.35201(19) Uiso 0.0061(4) 1 1 d
B4 B 0.9653(3) 1.25527(16) 0.8536(2) Uiso 0.0074(4) 1 1 d
B5 B 0.4820(3) 0.46838(16) 0.60478(20) Uiso 0.0052(4) 1 1 d
B6 B 0.4315(3) 0.92847(16) 0.3221(2) Uiso 0.0081(4) 1 1 d
Be1 Be 0.4970(3) 1.30429(18) 0.6638(2) Uiso 0.0069(5) 1 1 d
B7 B 0.9889(3) 0.46668(15) 0.61598(19) Uiso 0.0053(4) 1 1 d
B8 B 0.4496(3) 1.33985(16) 0.8630(2) Uiso 0.0068(4) 1 1 d
B9 B -0.0254(3) 1.17594(16) 0.3392(2) Uiso 0.0065(4) 1 1 d
B10 B 0.9620(3) 0.75488(16) 0.8258(2) Uiso 0.0069(4) 1 1 d
B11 B 0.9499(3) 0.67682(16) 0.3408(2) Uiso 0.0075(4) 1 1 d
Be2 Be 1.2536(3) 1.39015(18) 1.1592(2) Uiso 0.0059(5) 1 1 d
B12 B 0.9703(3) 0.58524(15) 0.8392(2) Uiso 0.0067(4) 1 1 d
B13 B 1.4662(3) 0.50937(16) 0.8482(2) Uiso 0.0071(4) 1 1 d
B14 B -0.0651(3) 0.84493(16) 0.3222(2) Uiso 0.0073(4) 1 1 d
B15 B 1.4726(3) 1.46835(16) 1.10221(19) Uiso 0.0051(4) 1 1 d
Be3 Be -0.0244(3) 1.13139(18) 0.1341(2) Uiso 0.0066(5) 1 1 d
Be4 Be 0.9882(3) 0.64054(18) 1.1424(2) Uiso 0.0056(5) 1 1 d
B16 B 0.4665(3) 0.96832(16) 1.08524(20) Uiso 0.0048(4) 1 1 d
B17 B 0.2238(3) 1.21798(15) 1.10486(19) Uiso 0.0057(4) 1 1 d
Be5 Be 1.4925(3) 1.13061(18) 1.1528(2) Uiso 0.0061(5) 1 1 d
B18 B 0.9805(3) 0.46924(15) 1.11745(19) Uiso 0.0049(4) 1 1 d
B19 B 0.4545(3) 1.09954(16) 0.3516(2) Uiso 0.0073(4) 1 1 d
Be6 Be 1.0048(3) 1.29551(18) 0.6610(2) Uiso 0.0065(5) 1 1 d
Be7 Be 0.9623(3) 0.63162(18) 0.5464(2) Uiso 0.0065(5) 1 1 d
Be8 Be 0.7545(3) 1.37970(18) 1.1560(2) Uiso 0.0064(5) 1 1 d
Be9 Be 0.7520(3) 0.55597(18) 0.6339(2) Uiso 0.0063(5) 1 1 d
B20 B 0.7285(3) 1.21761(15) 0.60698(19) Uiso 0.0048(4) 1 1 d
B21 B 0.7133(3) 0.71804(15) 0.56356(19) Uiso 0.0048(4) 1 1 d
Be10 Be 0.4492(3) 0.63030(18) 0.5310(2) Uiso 0.0065(5) 1 1 d
B22 B 0.4749(3) 0.59993(15) 0.32868(19) Uiso 0.0063(4) 1 1 d
B23 B 0.7180(3) 1.21857(15) 1.09087(19) Uiso 0.0050(4) 1 1 d
Be11 Be 0.9769(3) 0.80334(18) 0.6231(2) Uiso 0.0063(5) 1 1 d
B24 B -0.0136(3) 0.34126(15) 0.35508(19) Uiso 0.0060(4) 1 1 d
B25 B 0.2243(3) 1.21801(15) 0.59140(19) Uiso 0.0056(4) 1 1 d
B26 B 1.2059(3) 0.71662(15) 1.06480(19) Uiso 0.0045(4) 1 1 d
B27 B 0.4567(3) 1.01043(16) 0.8248(2) Uiso 0.0080(4) 1 1 d
B28 B 0.7081(3) 0.71753(15) 1.07223(19) Uiso 0.0049(4) 1 1 d
Be12 Be 1.2621(3) 0.55381(18) 0.6454(2) Uiso 0.0061(5) 1 1 d
B29 B 0.9539(3) 0.96847(16) 1.06585(19) Uiso 0.0055(4) 1 1 d
Be13 Be 0.7391(3) 0.88772(18) 1.1152(2) Uiso 0.0060(5) 1 1 d
B30 B 0.4657(3) 0.96639(16) 0.5802(2) Uiso 0.0058(4) 1 1 d
B31 B 0.9621(3) 0.96833(16) 0.57213(20) Uiso 0.0055(4) 1 1 d
Be14 Be 0.4809(3) 0.79777(18) 0.6202(2) Uiso 0.0055(5) 1 1 d
B32 B 0.2168(3) 0.71705(15) 0.57439(19) Uiso 0.0051(4) 1 1 d
Be15 Be 0.4611(3) 1.29981(18) 1.0702(2) Uiso 0.0052(5) 1 1 d
Be16 Be 0.4735(3) 0.63736(19) 0.1255(2) Uiso 0.0073(5) 1 1 d
Be17 Be 1.2381(3) 1.04540(18) 0.6226(2) Uiso 0.0066(5) 1 1 d
Be18 Be 0.9354(3) 0.79556(18) 1.0228(2) Uiso 0.0066(5) 1 1 d
Be19 Be 1.4370(3) 0.80573(18) 1.0184(2) Uiso 0.0065(5) 1 1 d
Be20 Be 0.9460(3) 1.14112(18) 0.5385(2) Uiso 0.0070(5) 1 1 d
Be21 Be 1.2308(3) 0.88418(18) 1.1117(2) Uiso 0.0058(5) 1 1 d
Be22 Be 0.9571(3) 0.30302(18) 1.0550(2) Uiso 0.0067(5) 1 1 d
Be23 Be 0.7492(3) 1.04717(18) 0.6306(2) Uiso 0.0069(5) 1 1 d
Be24 Be 0.4619(3) 1.13703(18) 0.5564(2) Uiso 0.0058(5) 1 1 d
Be25 Be 1.1786(3) 1.54701(18) 1.0398(2) Uiso 0.0061(5) 1 1 d
Be26 Be 1.1846(3) 1.05634(18) 1.0337(2) Uiso 0.0066(5) 1 1 d
Be27 Be 0.6707(3) 1.05454(18) 1.0259(2) Uiso 0.0059(5) 1 1 d
Be28 Be 0.1935(3) 0.38644(18) 0.5571(2) Uiso 0.0062(5) 1 1 d
Be29 Be 0.1772(3) 0.88069(18) 0.5171(2) Uiso 0.0063(5) 1 1 d
Be30 Be 0.6752(3) 0.88638(18) 0.5131(2) Uiso 0.0063(5) 1 1 d
Be31 Be 0.6995(3) 1.38373(18) 0.5571(2) Uiso 0.0062(5) 1 1 d
Be32 Be 0.6932(3) 0.54551(19) 1.0469(2) Uiso 0.0078(5) 1 1 d

loop_
_atom_site_aniso_label
_atom_site_aniso_type_symbol
_atom_site_aniso_U_11
_atom_site_aniso_U_22
_atom_site_aniso_U_33
_atom_site_aniso_U_12
_atom_site_aniso_U_13
_atom_site_aniso_U_23
Na1 Na 0.0070(4) 0.0098(4) 0.0150(4) -0.0005(3) 0.0034(3) 0.0031(4)
Na2 Na 0.0116(4) 0.0100(4) 0.0143(5) -0.0021(3) 0.0066(4) -0.0033(4)
Na3 Na 0.0090(4) 0.0104(4) 0.0133(4) 0.0005(3) 0.0053(3) 0.0027(4)
Na4 Na 0.0117(4) 0.0124(5) 0.0187(5) 0.0021(4) 0.0010(4) -0.0066(4)
Na5 Na 0.0166(5) 0.0137(5) 0.0188(5) 0.0055(4) 0.0092(4) 0.0053(4)
Na6 Na 0.0072(4) 0.0095(4) 0.0150(5) -0.0010(3) 0.0037(3) -0.0037(4)
Na7 Na 0.0139(4) 0.0123(5) 0.0238(5) 0.0050(4) 0.0116(4) 0.0061(4)
Na8 Na 0.0123(4) 0.0105(5) 0.0175(5) -0.0011(4) 0.0060(4) -0.0045(4)
Na9 Na 0.0096(4) 0.0121(4) 0.0222(5) -0.0016(3) 0.0058(4) -0.0048(4)
Na10 Na 0.0134(5) 0.0156(5) 0.0311(6) 0.0047(4) 0.0105(4) 0.0111(4)
Na11 Na 0.0155(5) 0.0104(5) 0.0201(5) -0.0001(4) 0.0065(4) 0.0055(4)
Na12 Na 0.0100(4) 0.0102(4) 0.0166(5) -0.0003(3) 0.0048(4) -0.0029(4)
Na13 Na 0.0091(4) 0.0128(5) 0.0208(5) -0.0021(4) 0.0012(4) 0.0050(4)
Na14 Na 0.0123(5) 0.0221(5) 0.0339(6) 0.0062(4) 0.0125(5) 0.0170(5)
Na15 Na 0.0122(4) 0.0107(5) 0.0206(5) -0.0030(4) 0.0076(4) -0.0039(4)
Na16 Na 0.0150(5) 0.0180(5) 0.0421(7) -0.0063(4) 0.0166(5) -0.0169(5)
O1 O 0.0094(7) 0.0101(7) 0.0076(7) -0.0028(6) 0.0020(6) 0.0005(6)
O2 O 0.0051(6) 0.0064(7) 0.0095(7) -0.0001(5) 0.0038(6) -0.0001(6)
O3 O 0.0050(6) 0.0054(7) 0.0081(7) -0.0001(5) 0.0038(5) 0.0002(6)
O4 O 0.0102(7) 0.0069(7) 0.0078(7) 0.0012(6) 0.0033(6) -0.0001(6)
O5 O 0.0018(6) 0.0063(7) 0.0072(7) -0.0001(5) 0.0014(5) 0.0003(5)
O6 O 0.0077(7) 0.0139(8) 0.0053(7) 0.0005(6) 0.0011(6) -0.0003(6)
O7 O 0.0095(7) 0.0072(7) 0.0089(7) -0.0009(6) 0.0035(6) 0.0006(6)
O8 O 0.0108(7) 0.0074(7) 0.0070(7) 0.0005(6) 0.0029(6) -0.0009(6)
O9 O 0.0078(7) 0.0125(8) 0.0064(7) -0.0010(6) 0.0018(6) 0.0000(6)
O10 O 0.0070(7) 0.0104(7) 0.0065(7) 0.0001(6) 0.0034(6) -0.0003(6)
O11 O 0.0094(7) 0.0077(7) 0.0057(7) 0.0025(6) -0.0001(5) 0.0002(6)
O12 O 0.0117(7) 0.0078(7) 0.0074(7) -0.0011(6) 0.0041(6) -0.0003(6)
O13 O 0.0062(7) 0.0095(7) 0.0052(7) -0.0007(5) 0.0021(5) -0.0008(6)
O14 O 0.0082(7) 0.0069(7) 0.0092(7) 0.0007(6) -0.0013(6) 0.0004(6)
O15 O 0.0134(7) 0.0077(7) 0.0079(7) 0.0013(6) 0.0033(6) -0.0002(6)
O16 O 0.0099(7) 0.0067(7) 0.0148(8) 0.0007(6) 0.0054(6) 0.0015(6)
O17 O 0.0068(7) 0.0109(7) 0.0057(7) 0.0001(6) 0.0010(6) 0.0008(6)
O18 O 0.0088(7) 0.0070(7) 0.0077(7) -0.0011(6) 0.0017(6) -0.0019(6)
O19 O 0.0102(7) 0.0117(8) 0.0071(7) 0.0017(6) 0.0043(6) 0.0006(6)
O20 O 0.0083(7) 0.0126(8) 0.0055(7) 0.0035(6) 0.0019(6) 0.0005(6)
O21 O 0.0023(6) 0.0050(7) 0.0075(7) -0.0003(5) 0.0004(5) 0.0002(5)
O22 O 0.0083(7) 0.0109(7) 0.0049(7) -0.0025(6) 0.0021(6) 0.0009(6)
O23 O 0.0036(6) 0.0055(7) 0.0097(7) -0.0005(5) 0.0028(5) -0.0009(6)
O24 O 0.0038(6) 0.0058(7) 0.0082(7) -0.0007(5) 0.0024(5) -0.0023(6)
O25 O 0.0081(7) 0.0070(7) 0.0097(7) -0.0011(6) 0.0024(6) -0.0015(6)
O26 O 0.0099(7) 0.0076(7) 0.0078(7) 0.0014(6) 0.0013(6) 0.0001(6)
O27 O 0.0037(6) 0.0057(7) 0.0089(7) -0.0013(5) 0.0032(5) -0.0016(6)
O28 O 0.0032(6) 0.0059(7) 0.0060(7) -0.0003(5) 0.0009(5) -0.0001(5)
O29 O 0.0051(6) 0.0047(7) 0.0129(7) -0.0013(5) 0.0050(6) -0.0020(6)
O30 O 0.0073(7) 0.0092(7) 0.0147(8) -0.0007(6) 0.0040(6) -0.0018(6)
O31 O 0.0048(6) 0.0053(7) 0.0093(7) -0.0014(5) 0.0042(6) -0.0015(6)
O32 O 0.0039(6) 0.0056(7) 0.0120(7) -0.0007(5) 0.0038(6) -0.0005(6)
O33 O 0.0068(7) 0.0068(7) 0.0131(7) 0.0000(5) 0.0045(6) 0.0007(6)
O34 O 0.0065(7) 0.0126(8) 0.0074(7) -0.0021(6) 0.0021(6) 0.0012(6)
O35 O 0.0134(7) 0.0089(7) 0.0071(7) 0.0037(6) 0.0046(6) 0.0011(6)
O36 O 0.0116(7) 0.0075(7) 0.0139(8) 0.0003(6) 0.0048(6) 0.0024(6)
O37 O 0.0043(6) 0.0055(7) 0.0088(7) -0.0023(5) 0.0039(5) -0.0018(6)
O38 O 0.0096(7) 0.0138(8) 0.0076(7) -0.0035(6) 0.0008(6) 0.0005(6)
O39 O 0.0037(6) 0.0047(6) 0.0088(7) -0.0005(5) 0.0033(5) 0.0001(5)
O40 O 0.0030(6) 0.0049(7) 0.0125(8) -0.0013(5) 0.0027(6) -0.0016(6)
O41 O 0.0066(7) 0.0107(7) 0.0066(7) 0.0003(6) 0.0022(6) 0.0002(6)
O42 O 0.0044(6) 0.0065(7) 0.0071(7) 0.0001(5) 0.0025(5) 0.0013(6)
O43 O 0.0043(6) 0.0055(7) 0.0088(7) -0.0011(5) 0.0037(5) -0.0018(6)
O44 O 0.0093(7) 0.0078(7) 0.0082(7) 0.0002(6) 0.0007(6) 0.0000(6)
O45 O 0.0106(7) 0.0065(7) 0.0072(7) -0.0002(6) 0.0041(6) 0.0007(6)
O46 O 0.0110(7) 0.0099(7) 0.0053(7) -0.0037(6) 0.0016(6) -0.0014(6)
O47 O 0.0036(6) 0.0051(7) 0.0084(7) -0.0006(5) 0.0029(5) 0.0002(6)
O48 O 0.0118(7) 0.0156(8) 0.0079(7) 0.0051(6) 0.0007(6) -0.0011(6)
O49 O 0.0158(8) 0.0177(9) 0.0061(7) 0.0076(7) 0.0047(6) 0.0027(6)
O50 O 0.0045(6) 0.0055(7) 0.0086(7) 0.0003(5) 0.0035(5) -0.0001(6)
O51 O 0.0049(6) 0.0067(7) 0.0093(7) -0.0011(5) 0.0041(6) -0.0004(6)
O52 O 0.0080(7) 0.0122(8) 0.0077(7) 0.0006(6) 0.0009(6) 0.0005(6)
O53 O 0.0111(7) 0.0112(8) 0.0075(7) -0.0008(6) 0.0039(6) 0.0003(6)
O54 O 0.0102(7) 0.0075(7) 0.0064(7) 0.0000(6) 0.0031(6) 0.0004(6)
O55 O 0.0043(6) 0.0067(7) 0.0089(7) 0.0002(5) 0.0032(6) 0.0014(6)
O56 O 0.0096(7) 0.0072(7) 0.0174(8) -0.0022(6) 0.0055(6) -0.0016(6)
O57 O 0.0076(7) 0.0104(7) 0.0060(7) 0.0004(6) 0.0021(6) -0.0008(6)
O58 O 0.0032(6) 0.0056(7) 0.0101(7) 0.0002(5) 0.0036(5) -0.0013(6)
O59 O 0.0024(6) 0.0060(7) 0.0078(7) -0.0009(5) 0.0007(5) 0.0002(6)
O60 O 0.0036(6) 0.0064(7) 0.0101(7) -0.0008(5) 0.0029(6) 0.0008(6)
O61 O 0.0041(6) 0.0065(7) 0.0093(7) -0.0009(5) 0.0045(5) -0.0011(6)
O62 O 0.0043(6) 0.0060(7) 0.0101(7) -0.0010(5) 0.0028(6) -0.0009(6)
O63 O 0.0039(6) 0.0051(7) 0.0102(7) -0.0004(5) 0.0028(6) -0.0003(6)
O64 O 0.0030(6) 0.0074(7) 0.0072(7) -0.0010(5) 0.0010(5) -0.0004(6)
O65 O 0.0093(7) 0.0062(7) 0.0112(7) 0.0000(6) 0.0029(6) 0.0018(6)
O66 O 0.0040(6) 0.0048(7) 0.0109(7) 0.0006(5) 0.0029(6) 0.0017(6)
O67 O 0.0042(6) 0.0058(7) 0.0095(7) 0.0003(5) 0.0031(6) 0.0003(6)
O68 O 0.0040(6) 0.0060(7) 0.0071(7) 0.0010(5) 0.0029(5) 0.0005(6)
O69 O 0.0041(6) 0.0049(7) 0.0079(7) 0.0010(5) 0.0030(5) 0.0015(5)
O70 O 0.0092(7) 0.0054(7) 0.0126(7) -0.0002(5) 0.0050(6) -0.0012(6)
O71 O 0.0046(6) 0.0048(7) 0.0083(7) -0.0002(5) 0.0025(5) -0.0003(6)
O72 O 0.0043(6) 0.0049(7) 0.0078(7) 0.0007(5) 0.0017(5) -0.0001(6)
O73 O 0.0049(6) 0.0060(7) 0.0084(7) 0.0004(5) 0.0041(6) 0.0002(6)
O74 O 0.0054(6) 0.0062(7) 0.0073(7) -0.0001(5) 0.0032(6) 0.0007(6)
O75 O 0.0036(6) 0.0046(7) 0.0086(7) -0.0005(5) 0.0020(5) -0.0008(6)
O76 O 0.0034(6) 0.0052(7) 0.0118(7) -0.0013(5) 0.0029(6) -0.0011(6)
O77 O 0.0046(6) 0.0051(7) 0.0108(7) 0.0008(5) 0.0032(6) -0.0018(6)
O78 O 0.0040(6) 0.0054(7) 0.0100(7) -0.0003(5) 0.0042(6) -0.0009(6)
O79 O 0.0039(6) 0.0058(7) 0.0080(7) 0.0000(5) 0.0018(5) 0.0012(6)
O80 O 0.0046(6) 0.0048(7) 0.0094(7) -0.0004(5) 0.0023(5) 0.0004(6)
O81 O 0.0044(6) 0.0034(6) 0.0081(7) -0.0004(5) 0.0026(5) 0.0013(5)
O82 O 0.0035(6) 0.0064(7) 0.0090(7) -0.0009(5) 0.0021(5) 0.0010(6)
O83 O 0.0047(6) 0.0051(7) 0.0125(7) -0.0004(5) 0.0042(6) -0.0001(6)
O84 O 0.0047(6) 0.0052(7) 0.0057(6) -0.0007(5) 0.0016(5) -0.0007(5)
O85 O 0.0035(6) 0.0064(7) 0.0124(7) -0.0003(5) 0.0043(6) -0.0002(6)
O86 O 0.0108(7) 0.0088(7) 0.0078(7) -0.0022(6) -0.0009(6) 0.0005(6)
O87 O 0.0033(6) 0.0059(7) 0.0087(7) -0.0002(5) 0.0021(5) 0.0008(6)
O88 O 0.0031(6) 0.0054(7) 0.0111(7) -0.0001(5) 0.0023(6) -0.0006(6)

loop_
_atom_type_symbol
_atom_type_scat_dispersion_real
_atom_type_scat_dispersion_imag
_atom_type_scat_source
B 0.0013 0.0007 'International Tables Vol C tables 4.2.6.8 and 6.1.1.1'
Be 0.0005 0.0002 'International Tables Vol C tables 4.2.6.8 and 6.1.1.1'
Na 0.0362 0.0249 'International Tables Vol C tables 4.2.6.8 and 6.1.1.1'
O 0.0106 0.0060 'International Tables Vol C tables 4.2.6.8 and 6.1.1.1'

loop_
_geom_angle_atom_site_label_1
_geom_angle_atom_site_label_2
_geom_angle_atom_site_label_3
_geom_angle_site_symmetry_1
_geom_angle_site_symmetry_3
_geom_angle
Na7 Na1 Na15 . . 115.26(3)
Na7 Na1 O20 . . 44.37(4)
Na7 Na1 O70 . . 83.65(5)
Na7 Na1 O86 . . 172.40(7)
Na7 Na1 B10 . . 54.19(6)
Na7 Na1 Be14 . . 53.04(5)
Na7 Na1 Be23 . . 146.94(6)
Na15 Na1 O20 . . 77.67(5)
Na15 Na1 O70 . . 151.83(5)
Na15 Na1 O86 . . 58.45(5)
Na15 Na1 B10 . . 61.10(6)
Na15 Na1 Be14 . . 137.84(7)
Na15 Na1 Be23 . . 77.76(6)
O20 Na1 O70 . . 107.57(7)
O20 Na1 O86 . . 132.37(6)
O20 Na1 B10 . . 29.51(8)
O20 Na1 Be14 . . 96.58(7)
O20 Na1 Be23 . . 154.17(9)
O70 Na1 O86 . . 103.80(7)
O70 Na1 B10 . . 133.99(8)
O70 Na1 Be14 . . 70.01(7)
O70 Na1 Be23 . . 97.87(8)
O86 Na1 B10 . . 119.20(8)
O86 Na1 Be14 . . 127.78(7)
O86 Na1 Be23 . . 31.73(6)
B10 Na1 Be14 . . 93.66(7)
B10 Na1 Be23 . . 127.19(9)
Be14 Na1 Be23 . . 96.24(7)
Na4 Na2 Na11 1_454 1_454 114.60(4)
Na4 Na2 O12 1_454 . 172.94(6)
Na4 Na2 O16 1_454 . 82.92(5)
Na4 Na2 O48 1_454 . 49.08(5)
Na4 Na2 B6 1_454 . 57.06(6)
Na4 Na2 Be13 1_454 1_554 55.33(6)
Na4 Na2 Be16 1_454 . 151.15(7)
Na4 Na2 Be19 1_454 1_454 95.37(6)
Na11 Na2 O12 1_454 . 58.34(5)
Na11 Na2 O16 1_454 . 143.46(6)
Na11 Na2 O48 1_454 . 70.68(6)
Na11 Na2 B6 1_454 . 57.75(6)
Na11 Na2 Be13 1_454 1_554 142.26(6)
Na11 Na2 Be16 1_454 . 78.81(7)
Na11 Na2 Be19 1_454 1_454 94.19(6)
O12 Na2 O16 . . 103.07(6)
O12 Na2 O48 . . 124.74(8)
O12 Na2 B6 . . 115.89(8)
O12 Na2 Be13 . 1_554 129.59(8)
O12 Na2 Be16 . . 32.01(8)
O12 Na2 Be19 . 1_454 85.32(7)
O16 Na2 O48 . . 105.68(7)
O16 Na2 B6 . . 131.74(7)
O16 Na2 Be13 . 1_554 74.25(7)
O16 Na2 Be16 . . 101.33(8)
O16 Na2 Be19 . 1_454 116.82(9)
O48 Na2 B6 . . 27.91(6)
O48 Na2 Be13 . 1_554 103.38(8)
O48 Na2 Be16 . . 149.18(9)
O48 Na2 Be19 . 1_454 120.00(7)
B6 Na2 Be13 . 1_554 99.10(8)
B6 Na2 Be16 . . 126.84(8)
B6 Na2 Be19 . 1_454 94.55(8)
Be13 Na2 Be16 1_554 . 97.96(9)
Be13 Na2 Be19 1_554 1_454 55.42(7)
Be16 Na2 Be19 . 1_454 57.03(8)
Na12 Na3 Na13 . 1_565 115.78(3)
Na12 Na3 O25 . . 148.80(6)
Na12 Na3 O34 . 1_454 76.25(5)
Na12 Na3 O35 . . 62.05(6)
Na12 Na3 B3 . 1_454 60.20(6)
Na12 Na3 Be24 . . 80.19(7)
Na12 Na3 Be28 . 1_565 140.25(6)
Na13 Na3 O25 1_565 . 83.03(5)
Na13 Na3 O34 1_565 1_454 45.37(5)
Na13 Na3 O35 1_565 . 172.54(5)
Na13 Na3 B3 1_565 1_454 55.66(6)
Na13 Na3 Be24 1_565 . 144.33(7)
Na13 Na3 Be28 1_565 1_565 52.44(6)
O25 Na3 O34 . 1_454 106.70(6)
O25 Na3 O35 . . 102.19(7)
O25 Na3 B3 . 1_454 133.32(7)
O25 Na3 Be24 . . 99.00(7)
O25 Na3 Be28 . 1_565 70.91(7)
O34 Na3 O35 1_454 . 135.88(8)
O34 Na3 B3 1_454 1_454 28.77(5)
O34 Na3 Be24 1_454 . 154.11(8)
O34 Na3 Be28 1_454 1_565 96.97(8)
O35 Na3 B3 . 1_454 121.30(8)
O35 Na3 Be24 . . 30.20(7)
O35 Na3 Be28 . 1_565 123.96(8)
B3 Na3 Be24 1_454 . 126.95(7)
B3 Na3 Be28 1_454 1_565 95.27(8)
Be24 Na3 Be28 . 1_565 94.28(8)
Na2 Na4 Na10 1_656 1_756 98.09(3)
Na2 Na4 Na12 1_656 1_656 147.71(4)
Na2 Na4 O11 1_656 1_655 43.36(5)
Na2 Na4 O13 1_656 1_656 157.95(5)
Na2 Na4 O53 1_656 . 109.23(5)
Na2 Na4 Be5 1_656 . 104.47(6)
Na10 Na4 Na12 1_756 1_656 114.17(4)
Na10 Na4 O11 1_756 1_655 57.22(5)
Na10 Na4 O13 1_756 1_656 79.92(5)
Na10 Na4 O53 1_756 . 149.47(6)
Na10 Na4 Be5 1_756 . 128.21(8)
Na12 Na4 O11 1_656 1_655 163.19(6)
Na12 Na4 O13 1_656 1_656 41.25(4)
Na12 Na4 O53 1_656 . 39.43(4)
Na12 Na4 Be5 1_656 . 54.68(6)
O11 Na4 O13 1_655 1_656 136.61(7)
O11 Na4 O53 1_655 . 141.80(6)
O11 Na4 Be5 1_655 . 117.06(7)
O13 Na4 O53 1_656 . 79.64(6)
O13 Na4 Be5 1_656 . 93.56(7)
O53 Na4 Be5 . . 32.06(7)
Na6 Na5 Na7 1_545 . 118.03(4)
Na6 Na5 Na14 1_545 1_545 95.79(3)
Na6 Na5 O4 1_545 . 49.68(5)
Na6 Na5 O6 1_545 . 136.72(5)
Na6 Na5 O17 1_545 . 84.23(5)
Na7 Na5 Na14 . 1_545 146.12(4)
Na7 Na5 O4 . . 160.08(5)
Na7 Na5 O6 . . 41.63(5)
Na7 Na5 O17 . . 40.66(5)
Na14 Na5 O4 1_545 . 50.03(4)
Na14 Na5 O6 1_545 . 113.66(6)
Na14 Na5 O17 1_545 . 154.66(6)
O4 Na5 O6 . . 132.47(8)
O4 Na5 O17 . . 133.74(8)
O6 Na5 O17 . . 81.68(7)
Na5 Na6 Na8 1_565 1_655 115.65(3)
Na5 Na6 O14 1_565 . 55.03(5)
Na5 Na6 O22 1_565 . 77.98(5)
Na5 Na6 O36 1_565 . 146.88(5)
Na5 Na6 B4 1_565 . 61.28(6)
Na5 Na6 B8 1_565 1_655 158.47(6)
Na5 Na6 Be2 1_565 . 93.29(6)
Na5 Na6 Be15 1_565 1_655 140.36(7)
Na5 Na6 Be25 1_565 . 77.72(6)
Na8 Na6 O14 1_655 . 170.65(5)
Na8 Na6 O22 1_655 . 42.29(4)
Na8 Na6 O36 1_655 . 82.90(5)
Na8 Na6 B4 1_655 . 54.69(6)
Na8 Na6 B8 1_655 1_655 53.43(5)
Na8 Na6 Be2 1_655 . 98.63(6)
Na8 Na6 Be15 1_655 1_655 57.39(5)
Na8 Na6 Be25 1_655 . 152.26(6)
O14 Na6 O22 . . 129.17(6)
O14 Na6 O36 . . 104.96(7)
O14 Na6 B4 . . 116.09(8)
O14 Na6 B8 . 1_655 134.90(8)
O14 Na6 Be2 . . 83.32(7)
O14 Na6 Be15 . 1_655 129.36(7)
O14 Na6 Be25 . . 33.02(6)
O22 Na6 O36 . . 105.10(7)
O22 Na6 B4 . . 29.37(8)
O22 Na6 B8 . 1_655 84.15(7)
O22 Na6 Be2 . . 120.93(7)
O22 Na6 Be15 . 1_655 98.46(7)
O22 Na6 Be25 . . 154.96(8)
O36 Na6 B4 . . 132.74(8)
O36 Na6 B8 . 1_655 30.16(6)
O36 Na6 Be2 . . 111.62(7)
O36 Na6 Be15 . 1_655 72.55(7)
O36 Na6 Be25 . . 98.53(8)
B4 Na6 B8 . 1_655 106.76(8)
B4 Na6 Be2 . . 95.97(8)
B4 Na6 Be15 . 1_655 96.59(7)
B4 Na6 Be25 . . 128.64(9)
B8 Na6 Be2 1_655 . 106.26(7)
B8 Na6 Be15 1_655 1_655 54.00(8)
B8 Na6 Be25 1_655 . 120.87(8)
Be2 Na6 Be15 . 1_655 54.31(8)
Be2 Na6 Be25 . . 54.90(8)
Be15 Na6 Be25 1_655 . 96.37(7)
Na1 Na7 Na5 . . 144.97(4)
Na1 Na7 Na16 . 1_455 98.75(3)
Na1 Na7 O6 . . 152.04(5)
Na1 Na7 O15 . . 42.81(5)
Na1 Na7 O17 . . 107.66(6)
Na1 Na7 B13 . 1_455 159.62(7)
Na1 Na7 Be9 . . 103.05(6)
Na5 Na7 Na16 . 1_455 115.86(4)
Na5 Na7 O6 . . 41.62(5)
Na5 Na7 O15 . . 168.04(5)
Na5 Na7 O17 . . 40.71(5)
Na5 Na7 B13 . 1_455 54.32(6)
Na5 Na7 Be9 . . 57.83(6)
Na16 Na7 O6 1_455 . 80.63(6)
Na16 Na7 O15 1_455 . 59.62(6)
Na16 Na7 O17 1_455 . 150.80(6)
Na16 Na7 B13 1_455 1_455 61.55(6)
Na16 Na7 Be9 1_455 . 132.16(6)
O6 Na7 O15 . . 139.06(8)
O6 Na7 O17 . . 81.72(7)
O6 Na7 B13 . 1_455 28.69(5)
O6 Na7 Be9 . . 97.55(7)
O15 Na7 O17 . . 138.39(8)
O15 Na7 B13 . 1_455 119.96(8)
O15 Na7 Be9 . . 115.72(8)
O17 Na7 B13 . 1_455 92.71(7)
O17 Na7 Be9 . . 29.52(6)
B13 Na7 Be9 1_455 . 94.91(8)
Na6 Na8 Na14 1_455 . 102.72(3)
Na6 Na8 Na15 1_455 1_455 146.04(4)
Na6 Na8 O1 1_455 . 41.10(4)
Na6 Na8 O52 1_455 1_455 108.88(6)
Na6 Na8 O57 1_455 1_455 156.34(5)
Na6 Na8 B27 1_455 . 161.95(7)
Na6 Na8 Be26 1_455 1_455 102.96(6)
Na14 Na8 Na15 . 1_455 111.24(4)
Na14 Na8 O1 . . 66.80(5)
Na14 Na8 O52 . 1_455 145.21(6)
Na14 Na8 O57 . 1_455 77.61(5)
Na14 Na8 B27 . . 59.25(6)
Na14 Na8 Be26 . 1_455 127.81(6)
Na15 Na8 O1 1_455 . 161.15(5)
Na15 Na8 O52 1_455 1_455 38.83(5)
Na15 Na8 O57 1_455 1_455 41.14(5)
Na15 Na8 B27 1_455 . 52.00(6)
Na15 Na8 Be26 1_455 1_455 55.67(6)
O1 Na8 O52 . 1_455 133.78(8)
O1 Na8 O57 . 1_455 144.21(8)
O1 Na8 B27 . . 122.87(7)
O1 Na8 Be26 . 1_455 109.58(8)
O52 Na8 O57 1_455 1_455 79.19(6)
O52 Na8 B27 1_455 . 88.77(7)
O52 Na8 Be26 1_455 1_455 30.41(6)
O57 Na8 B27 1_455 . 28.37(5)
O57 Na8 Be26 1_455 1_455 94.81(7)
B27 Na8 Be26 . 1_455 90.31(8)
Na12 Na9 Na13 1_545 1_655 118.27(4)
Na12 Na9 O7 1_545 . 167.83(5)
Na12 Na9 O33 1_545 . 82.72(5)
Na12 Na9 O41 1_545 . 39.77(5)
Na12 Na9 Be7 1_545 . 143.34(7)
Na12 Na9 Be8 1_545 1_544 57.32(6)
Na12 Na9 B24 1_545 1_655 53.48(5)
Na13 Na9 O7 1_655 . 53.15(5)
Na13 Na9 O33 1_655 . 154.82(6)
Na13 Na9 O41 1_655 . 83.82(6)
Na13 Na9 Be7 1_655 . 70.03(7)
Na13 Na9 Be8 1_655 1_544 86.62(6)
Na13 Na9 B24 1_655 1_655 64.81(6)
O7 Na9 O33 . . 107.98(7)
O7 Na9 O41 . . 135.90(8)
O7 Na9 Be7 . . 30.42(7)
O7 Na9 Be8 . 1_544 125.53(9)
O7 Na9 B24 . 1_655 116.99(7)
O33 Na9 O41 . . 109.17(6)
O33 Na9 Be7 . . 102.11(8)
O33 Na9 Be8 . 1_544 94.73(7)
O33 Na9 B24 . 1_655 134.51(7)
O41 Na9 Be7 . . 148.01(7)
O41 Na9 Be8 . 1_544 29.20(6)
O41 Na9 B24 . 1_655 28.38(5)
Be7 Na9 Be8 . 1_544 154.49(9)
Be7 Na9 B24 . 1_655 119.93(7)
Be8 Na9 B24 1_544 1_655 53.77(7)
Na4 Na10 Na11 1_354 1_454 115.09(4)
Na4 Na10 O38 1_354 . 77.71(6)
Na4 Na10 O54 1_354 . 53.79(5)
Na4 Na10 O56 1_354 . 158.88(6)
Na4 Na10 B6 1_354 . 167.03(7)
Na4 Na10 Be3 1_354 . 73.25(7)
Na4 Na10 Be29 1_354 . 85.08(7)
Na11 Na10 O38 1_454 . 43.13(5)
Na11 Na10 O54 1_454 . 163.73(5)
Na11 Na10 O56 1_454 . 81.36(5)
Na11 Na10 B6 1_454 . 52.78(6)
Na11 Na10 Be3 1_454 . 140.09(7)
Na11 Na10 Be29 1_454 . 57.29(6)
O38 Na10 O54 . . 130.89(9)
O38 Na10 O56 . . 110.90(7)
O38 Na10 B6 . . 89.32(8)
O38 Na10 Be3 . . 144.93(8)
O38 Na10 Be29 . . 28.81(6)
O54 Na10 O56 . . 112.63(7)
O54 Na10 B6 . . 139.11(9)
O54 Na10 Be3 . . 31.59(8)
O54 Na10 Be29 . . 126.61(9)
O56 Na10 B6 . . 29.59(7)
O56 Na10 Be3 . . 103.18(8)
O56 Na10 Be29 . . 94.05(7)
B6 Na10 Be3 . . 118.66(9)
B6 Na10 Be29 . . 83.75(8)
Be3 Na10 Be29 . . 156.83(10)
Na2 Na11 Na10 1_656 1_656 95.92(3)
Na2 Na11 Na13 1_656 1_656 116.79(4)
Na2 Na11 O10 1_656 1_656 80.70(5)
Na2 Na11 O19 1_656 . 139.48(6)
Na2 Na11 O46 1_656 . 54.30(5)
Na10 Na11 Na13 1_656 1_656 147.29(4)
Na10 Na11 O10 1_656 1_656 160.02(5)
Na10 Na11 O19 1_656 . 112.65(5)
Na10 Na11 O46 1_656 . 44.84(5)
Na13 Na11 O10 1_656 1_656 40.77(4)
Na13 Na11 O19 1_656 . 40.87(4)
Na13 Na11 O46 1_656 . 162.67(6)
O10 Na11 O19 1_656 . 80.93(6)
O10 Na11 O46 1_656 . 134.96(8)
O19 Na11 O46 . . 133.77(6)
Na3 Na12 Na4 . 1_454 114.31(4)
Na3 Na12 Na9 . 1_565 97.09(3)
Na3 Na12 O13 . . 135.92(6)
Na3 Na12 O26 . . 51.14(5)
Na3 Na12 O53 . 1_454 78.20(6)
Na3 Na12 Be5 . 1_454 90.07(6)
Na4 Na12 Na9 1_454 1_565 148.25(4)
Na4 Na12 O13 1_454 . 40.09(4)
Na4 Na12 O26 1_454 . 156.50(6)
Na4 Na12 O53 1_454 1_454 40.76(5)
Na4 Na12 Be5 1_454 1_454 51.59(5)
Na9 Na12 O13 1_565 . 112.43(5)
Na9 Na12 O26 1_565 . 48.58(5)
Na9 Na12 O53 1_565 1_454 164.92(5)
Na9 Na12 Be5 1_565 1_454 137.27(6)
O13 Na12 O26 . . 133.43(6)
O13 Na12 O53 . 1_454 79.81(6)
O13 Na12 Be5 . 1_454 89.47(7)
O26 Na12 O53 . 1_454 129.30(8)
O26 Na12 Be5 . 1_454 134.84(7)
O53 Na12 Be5 1_454 1_454 29.96(7)
Na3 Na13 Na9 1_545 1_455 96.85(3)
Na3 Na13 Na11 1_545 1_454 145.03(4)
Na3 Na13 O10 1_545 . 106.84(5)
Na3 Na13 O18 1_545 . 45.91(5)
Na3 Na13 O19 1_545 1_454 152.81(6)
Na3 Na13 Be10 1_545 . 104.03(6)
Na9 Na13 Na11 1_455 1_454 117.55(4)
Na9 Na13 O10 1_455 . 154.42(6)
Na9 Na13 O18 1_455 . 53.61(5)
Na9 Na13 O19 1_455 1_454 81.21(5)
Na9 Na13 Be10 1_455 . 132.90(8)
Na11 Na13 O10 1_454 . 41.12(4)
Na11 Na13 O18 1_454 . 167.79(7)
Na11 Na13 O19 1_454 1_454 41.58(4)
Na11 Na13 Be10 1_454 . 57.58(6)
O10 Na13 O18 . . 143.80(6)
O10 Na13 O19 . 1_454 81.97(6)
O10 Na13 Be10 . . 31.70(7)
O18 Na13 O19 . 1_454 133.68(7)
O18 Na13 Be10 . . 120.38(7)
O19 Na13 Be10 1_454 . 96.67(7)
Na5 Na14 Na8 1_565 . 111.32(4)
Na5 Na14 O30 1_565 . 78.38(5)
Na5 Na14 O44 1_565 . 153.88(7)
Na5 Na14 O49 1_565 . 44.61(5)
Na5 Na14 Be1 1_565 . 55.98(5)
Na5 Na14 Be27 1_565 . 133.07(6)
Na8 Na14 O30 . . 170.23(6)
Na8 Na14 O44 . . 50.63(5)
Na8 Na14 O49 . . 71.19(6)
Na8 Na14 Be1 . . 84.31(7)
Na8 Na14 Be27 . . 71.68(6)
O30 Na14 O44 . . 119.89(7)
O30 Na14 O49 . . 118.33(8)
O30 Na14 Be1 . . 102.80(9)
O30 Na14 Be27 . . 101.04(8)
O44 Na14 O49 . . 121.78(8)
O44 Na14 Be1 . . 128.08(7)
O44 Na14 Be27 . . 32.00(6)
O49 Na14 Be1 . . 32.15(8)
O49 Na14 Be27 . . 132.54(10)
Be1 Na14 Be27 . . 155.99(9)
Na1 Na15 Na8 . 1_655 115.32(3)
Na1 Na15 Na16 . . 96.62(3)
Na1 Na15 O45 . . 49.18(5)
Na1 Na15 O52 . . 81.85(5)
Na1 Na15 O57 . . 134.79(5)
Na8 Na15 Na16 1_655 . 148.06(4)
Na8 Na15 O45 1_655 . 156.95(5)
Na8 Na15 O52 1_655 . 39.65(5)
Na8 Na15 O57 1_655 . 40.83(5)
Na16 Na15 O45 . . 50.99(4)
Na16 Na15 O52 . . 158.48(6)
Na16 Na15 O57 . . 114.68(6)
O45 Na15 O52 . . 131.02(8)
O45 Na15 O57 . . 133.22(7)
O52 Na15 O57 . . 79.69(7)
Na7 Na16 Na15 1_655 . 114.87(4)
Na7 Na16 O8 1_655 . 49.44(5)
Na7 Na16 O9 1_655 . 79.82(6)
Na7 Na16 O65 1_655 . 163.69(6)
Na7 Na16 Be12 1_655 . 68.07(6)
Na7 Na16 Be19 1_655 . 86.05(7)
Na15 Na16 O8 . . 158.51(7)
Na15 Na16 O9 . . 40.60(4)
Na15 Na16 O65 . . 81.31(5)
Na15 Na16 Be12 . . 137.09(6)
Na15 Na16 Be19 . . 57.84(5)
O8 Na16 O9 . . 129.16(8)
O8 Na16 O65 . . 115.55(7)
O8 Na16 Be12 . . 30.95(6)
O8 Na16 Be19 . . 125.66(7)
O9 Na16 O65 . . 114.32(8)
O9 Na16 Be12 . . 139.08(9)
O9 Na16 Be19 . . 31.04(7)
O65 Na16 Be12 . . 101.99(8)
O65 Na16 Be19 . . 102.03(9)
Be12 Na16 Be19 . . 153.70(9)
Na8 O1 B8 . . 111.72(13)
Na8 O1 Be15 . . 116.84(13)
B8 O1 Be15 . . 130.75(17)
B5 O2 Be1 . 1_545 119.40(19)
B5 O2 Be31 . 1_545 113.49(18)
Be1 O2 Be31 1_545 1_545 119.64(17)
B7 O3 Be6 . 1_545 123.74(18)
B7 O3 Be28 . 1_655 111.04(18)
Be6 O3 Be28 1_545 1_655 117.06(17)
Na5 O4 B4 . 1_545 117.36(13)
Na5 O4 Be22 . . 110.80(14)
B4 O4 Be22 1_545 . 130.87(17)
B15 O5 Be8 1_455 . 126.69(17)
B15 O5 Be15 1_455 . 118.82(15)
Be8 O5 Be15 . . 112.24(16)
Na5 O6 Na7 . . 96.75(8)
Na5 O6 B13 . 1_455 102.59(14)
Na5 O6 Be32 . . 113.70(13)
Na7 O6 B13 . 1_455 93.56(13)
Na7 O6 Be32 . . 112.55(13)
B13 O6 Be32 1_455 . 131.1(2)
Na9 O7 B11 . . 124.28(13)
Na9 O7 Be7 . . 103.66(13)
B11 O7 Be7 . . 129.97(18)
Na16 O8 B13 . . 123.08(15)
Na16 O8 Be12 . . 102.91(13)
B13 O8 Be12 . . 129.13(17)
Na16 O9 B2 . 1_655 105.63(14)
Na16 O9 Be19 . . 101.70(13)
B2 O9 Be19 1_655 . 134.34(17)
Na11 O10 Na13 1_454 . 98.11(6)
Na11 O10 Be10 1_454 . 106.33(13)
Na11 O10 B22 1_454 . 105.53(13)
Na13 O10 Be10 . . 96.95(14)
Na13 O10 B22 . . 111.70(13)
Be10 O10 B22 . . 132.99(17)
Na4 O11 B14 1_455 1_656 117.64(14)
Na4 O11 Be13 1_455 . 111.48(13)
B14 O11 Be13 1_656 . 130.79(18)
Na2 O12 B22 . . 131.79(13)
Na2 O12 Be16 . . 99.27(13)
B22 O12 Be16 . . 127.85(18)
Na4 O13 Na12 1_454 . 98.66(6)
Na4 O13 B9 1_454 1_655 98.86(13)
Na4 O13 Be20 1_454 . 111.16(13)
Na12 O13 B9 . 1_655 101.56(12)
Na12 O13 Be20 . . 110.79(14)
B9 O13 Be20 1_655 . 130.89(17)
Na6 O14 B12 . 1_565 133.88(15)
Na6 O14 Be25 . . 96.23(12)
B12 O14 Be25 1_565 . 127.15(17)
Na7 O15 B2 . . 124.24(14)
Na7 O15 Be14 . . 109.02(13)
B2 O15 Be14 . . 126.65(17)
Na2 O16 B11 . . 126.34(13)
Na2 O16 B14 . 1_655 97.76(13)
B11 O16 B14 . 1_655 133.0(2)
Na5 O17 Na7 . . 98.64(8)
Na5 O17 B12 . . 100.61(13)
Na5 O17 Be9 . . 110.20(13)
Na7 O17 B12 . . 106.05(14)
Na7 O17 Be9 . . 103.51(13)
B12 O17 Be9 . . 132.9(2)
Na13 O18 B24 . . 123.39(14)
Na13 O18 Be28 . . 105.74(13)
B24 O18 Be28 . . 129.09(18)
Na11 O19 Na13 . 1_656 97.56(6)
Na11 O19 B11 . 1_556 104.30(13)
Na11 O19 Be4 . . 105.41(14)
Na13 O19 B11 1_656 1_556 97.14(13)
Na13 O19 Be4 1_656 . 110.24(13)
B11 O19 Be4 1_556 . 135.96(17)
Na1 O20 B10 . . 94.45(13)
Na1 O20 Be18 . . 115.30(13)
B10 O20 Be18 . . 129.93(17)
B16 O21 Be13 . . 119.16(17)
B16 O21 Be19 . 1_455 119.47(16)
Be13 O21 Be19 . 1_455 117.84(17)
Na6 O22 B4 . . 94.39(13)
Na6 O22 Be6 . . 113.98(13)
B4 O22 Be6 . . 130.55(17)
Be6 O23 B25 . 1_655 126.03(17)
Be6 O23 Be20 . . 115.23(17)
B25 O23 Be20 1_655 . 118.17(18)
Be2 O24 B18 . 1_565 118.74(16)
Be2 O24 Be22 . 1_565 118.42(17)
B18 O24 Be22 1_565 1_565 121.24(15)
Na3 O25 B9 . . 128.74(14)
Na3 O25 B24 . 1_565 101.60(13)
B9 O25 B24 . 1_565 129.13(19)
Na12 O26 B3 . 1_454 113.13(14)
Na12 O26 Be31 . . 110.47(13)
B3 O26 Be31 1_454 . 135.28(18)
Be1 O27 B20 . . 126.85(17)
B30 O28 Be17 . 1_455 114.03(16)
B30 O28 Be29 . . 126.82(17)
Be17 O28 Be29 1_455 . 114.19(18)
Be4 O29 B18 . . 121.03(19)
Be4 O29 Be25 . 1_545 118.35(17)
B18 O29 Be25 . 1_545 114.82(18)
Na14 O30 B4 . . 108.84(15)
B15 O31 Be16 . 1_666 120.4(2)
B15 O31 Be32 . 1_665 117.38(18)
Be16 O31 Be32 1_666 1_665 121.16(18)
B31 O32 Be23 . . 113.86(16)
B31 O32 Be30 . . 126.12(18)
Be23 O32 Be30 . . 116.90(18)
Na9 O33 B22 . . 124.08(13)
Na3 O34 B3 1_656 . 97.55(13)
Na3 O34 Be2 1_656 . 113.31(13)
B3 O34 Be2 . . 130.5(2)
Na3 O35 B19 . . 126.69(14)
Na3 O35 Be24 . . 104.40(13)
B19 O35 Be24 . . 128.68(18)
Na6 O36 B8 . 1_655 93.11(14)
Na6 O36 B13 . 1_565 128.55(16)
B8 O36 B13 1_655 1_565 136.8(2)
B16 O37 Be5 . 1_455 119.95(19)
B16 O37 Be27 . . 113.06(18)
Be5 O37 Be27 1_455 . 119.68(17)
Na10 O38 B14 . . 105.40(14)
Na10 O38 Be29 . . 108.25(13)
B14 O38 Be29 . . 135.8(2)
Be3 O39 B17 1_646 1_645 126.40(17)
Be3 O39 Be22 1_646 . 115.59(17)
B17 O39 Be22 1_645 . 116.59(18)
B29 O40 Be18 . . 123.59(17)
B29 O40 Be21 . . 121.31(16)
Be18 O40 Be21 . . 114.95(16)
Na9 O41 Be8 . 1_544 106.61(13)
Na9 O41 B24 . 1_655 98.57(13)
Be8 O41 B24 1_544 1_655 132.9(2)
Be4 O42 B26 . . 127.62(17)
Be4 O42 Be18 . . 113.81(17)
B26 O42 Be18 . . 115.81(18)
Be3 O43 B29 1_656 . 121.03(19)
Be3 O43 Be26 1_656 . 118.62(17)
B29 O43 Be26 . . 116.72(18)
Na14 O44 B27 . . 118.17(16)
Na14 O44 Be27 . . 100.32(13)
B27 O44 Be27 . . 132.60(18)
Na15 O45 B10 . . 116.56(13)
Na15 O45 Be11 . . 107.51(13)
B10 O45 Be11 . . 133.48(17)
Na11 O46 B6 . 1_656 110.64(14)
Na11 O46 Be21 . . 113.49(13)
B6 O46 Be21 1_656 . 135.5(2)
Be5 O47 B23 1_455 . 127.90(17)
Be5 O47 Be15 1_455 . 112.60(16)
B23 O47 Be15 . . 111.46(17)
Na2 O48 B6 . . 101.18(14)
Na2 O48 Be30 . . 117.42(14)
B6 O48 Be30 . . 135.0(2)
Na14 O49 Be1 . . 99.43(14)
Na14 O49 B8 . . 115.97(14)
Be1 O49 B8 . . 140.11(17)
B30 O50 Be14 . . 119.83(19)
B30 O50 Be30 . . 115.76(18)
Be14 O50 Be30 . . 120.46(17)
Be7 O51 Be11 . . 114.05(17)
Be7 O51 B32 . 1_655 112.14(18)
Be11 O51 B32 . 1_655 129.35(17)
Na8 O52 Na15 1_655 . 101.52(8)
Na8 O52 B1 1_655 . 105.69(15)
Na8 O52 Be26 1_655 . 100.42(13)
Na15 O52 B1 . . 104.75(14)
Na15 O52 Be26 . . 106.95(13)
B1 O52 Be26 . . 133.4(2)
Na4 O53 Na12 . 1_656 99.81(7)
Na4 O53 Be5 . . 93.87(14)
Na4 O53 B19 . 1_656 107.96(13)
Na12 O53 Be5 1_656 . 102.21(13)
Na12 O53 B19 1_656 1_656 110.25(14)
Be5 O53 B19 . 1_656 136.41(17)
Na10 O54 B9 . . 122.29(13)
Na10 O54 Be3 . . 101.06(14)
B9 O54 Be3 . . 132.81(18)
Be11 O55 B31 . . 119.11(19)
Be11 O55 Be29 . 1_655 118.86(17)
B31 O55 Be29 . 1_655 117.91(18)
Na10 O56 B6 . . 99.14(13)
Na8 O57 Na15 1_655 . 98.04(7)
Na8 O57 B27 1_655 1_655 93.99(13)
Na8 O57 Be17 1_655 . 113.50(13)
Na15 O57 B27 . 1_655 97.98(14)
Na15 O57 Be17 . . 115.83(13)
B27 O57 Be17 1_655 . 131.2(2)
B5 O58 Be12 1_655 . 114.42(16)
B5 O58 Be28 1_655 1_655 128.63(18)
Be12 O58 Be28 . 1_655 114.94(18)
B21 O59 Be11 . . 113.67(15)
B21 O59 Be30 . . 122.04(17)
Be11 O59 Be30 . . 118.19(15)
B18 O60 Be8 . 1_545 118.10(16)
B18 O60 Be32 . . 122.24(18)
Be8 O60 Be32 1_545 . 118.54(17)
B21 O61 Be10 . . 118.14(18)
B21 O61 Be14 . . 126.15(17)
Be10 O61 Be14 . . 115.24(17)
Be4 O62 B28 . . 117.01(16)
Be4 O62 Be32 . . 119.02(16)
B28 O62 Be32 . . 122.06(17)
B31 O63 Be17 . . 118.34(16)
B31 O63 Be20 . . 122.97(17)
Be17 O63 Be20 . . 118.53(16)
B30 O64 Be23 . . 123.16(17)
B30 O64 Be24 . . 120.58(16)
Be23 O64 Be24 . . 113.55(16)
Na16 O65 B10 . . 105.34(14)
Na16 O65 B12 . . 119.25(15)
B10 O65 B12 . . 134.79(19)
B28 O66 Be16 1_655 1_656 123.38(16)
B28 O66 Be19 1_655 . 118.23(18)
Be16 O66 Be19 1_656 . 118.38(17)
B29 O67 Be13 . . 112.27(16)
B29 O67 Be27 . . 127.83(17)
Be13 O67 Be27 . . 114.08(18)
B26 O68 Be19 . . 125.33(18)
B26 O68 Be21 . . 118.38(19)
Be19 O68 Be21 . . 113.95(16)
B20 O69 Be20 . . 122.18(18)
B20 O69 Be23 . . 120.3(2)
Be20 O69 Be23 . . 116.49(17)
Na1 O70 B2 . . 97.70(14)
Na1 O70 B27 . . 128.55(15)
B2 O70 B27 . . 133.7(2)
B16 O71 Be21 1_655 . 115.24(16)
B16 O71 Be26 1_655 . 126.49(17)
Be21 O71 Be26 . . 114.73(18)
Be3 O72 B23 1_656 . 111.30(15)
Be3 O72 Be27 1_656 . 117.25(15)
B23 O72 Be27 . . 121.82(18)
Be10 O73 Be12 . 1_455 115.52(16)
Be10 O73 B32 . . 122.40(18)
Be12 O73 B32 1_455 . 119.67(19)
Be7 O74 Be9 . . 114.35(16)
Be7 O74 B21 . . 123.31(18)
Be9 O74 B21 . . 120.7(2)
B26 O75 Be16 . 1_656 112.99(16)
B26 O75 Be25 . 1_545 120.69(18)
Be16 O75 Be25 1_656 1_545 118.29(16)
B7 O76 Be9 1_565 1_565 115.36(16)
B7 O76 Be31 1_565 . 127.41(17)
Be9 O76 Be31 1_565 . 114.57(18)
B17 O77 Be5 1_655 . 117.41(16)
B17 O77 Be26 1_655 . 119.96(17)
Be5 O77 Be26 . . 120.04(16)
Be8 O78 B23 . . 117.2(2)
Be8 O78 Be22 . 1_565 116.72(16)
B23 O78 Be22 . 1_565 122.32(18)
B5 O79 Be9 . . 123.00(16)
B5 O79 Be10 . . 120.86(16)
Be9 O79 Be10 . . 115.75(17)
B7 O80 Be7 . . 120.01(15)
B7 O80 Be12 . . 123.09(17)
Be7 O80 Be12 . . 113.26(17)
B28 O81 Be13 . . 123.2(2)
B28 O81 Be18 . . 119.25(18)
Be13 O81 Be18 . . 117.11(17)
Be14 O82 B32 . . 113.46(15)
Be14 O82 Be29 . . 121.51(16)
B32 O82 Be29 . . 119.87(18)
Be2 O83 B17 1_455 . 125.13(19)
Be2 O83 Be15 1_455 . 116.12(17)
B17 O83 Be15 . . 118.32(18)
Be2 O84 B15 . . 115.90(16)
Be2 O84 Be25 . . 114.01(18)
B15 O84 Be25 . . 126.54(18)
B25 O85 Be17 . 1_455 122.6(2)
B25 O85 Be24 . . 121.16(18)
Be17 O85 Be24 1_455 . 116.13(17)
Na1 O86 B1 . . 131.26(15)
Na1 O86 Be23 . . 99.80(12)
B1 O86 Be23 . . 128.53(18)
Be1 O87 B25 1_545 1_545 117.48(15)
Be1 O87 Be28 1_545 . 118.29(15)
B25 O87 Be28 1_545 . 117.93(17)
Be6 O88 B20 . . 115.65(15)
Be6 O88 Be31 . . 123.40(16)
B20 O88 Be31 . . 120.16(17)
O52 B1 O86 . . 123.1(2)
O9 B2 O15 1_455 . 123.6(2)
O9 B2 O70 1_455 . 120.5(2)
O15 B2 O70 . . 115.9(2)
Na3 B3 O26 1_656 1_656 70.18(12)
Na3 B3 O34 1_656 . 53.68(11)
O26 B3 O34 1_656 . 122.0(2)
Na6 B4 O4 . 1_565 68.78(12)
Na6 B4 O22 . . 56.24(11)
Na6 B4 O30 . . 165.05(15)
O4 B4 O22 1_565 . 122.5(2)
O4 B4 O30 1_565 . 118.5(2)
O22 B4 O30 . . 118.9(2)
O2 B5 O58 . 1_455 121.7(2)
O2 B5 O79 . . 118.8(2)
O58 B5 O79 1_455 . 119.44(19)
Na2 B6 Na10 . . 147.03(9)
Na2 B6 O46 . 1_454 75.99(13)
Na2 B6 O48 . . 50.90(12)
Na2 B6 O56 . . 159.30(18)
Na10 B6 O46 . 1_454 71.90(13)
Na10 B6 O48 . . 150.64(19)
Na10 B6 O56 . . 51.27(11)
O46 B6 O48 1_454 . 122.9(2)
O46 B6 O56 1_454 . 117.27(18)
O48 B6 O56 . . 119.74(18)
Na14 Be1 O2 . 1_565 128.38(13)
Na14 Be1 O27 . . 64.26(10)
Na14 Be1 O49 . . 48.42(10)
Na14 Be1 O87 . 1_565 121.95(15)
O2 Be1 O27 1_565 . 107.8(2)
O2 Be1 O49 1_565 . 110.43(17)
O2 Be1 O87 1_565 1_565 109.46(16)
O27 Be1 O49 . . 112.61(17)
O27 Be1 O87 . 1_565 105.66(16)
O49 Be1 O87 . 1_565 110.8(2)
O3 B7 O76 . 1_545 121.86(19)
O3 B7 O80 . . 120.1(2)
O76 B7 O80 1_545 . 117.90(18)
Na6 B8 O1 1_455 . 66.25(13)
Na6 B8 O36 1_455 1_455 56.73(12)
Na6 B8 O49 1_455 . 149.50(14)
O1 B8 O36 . 1_455 116.1(2)
O1 B8 O49 . . 122.9(2)
O36 B8 O49 1_455 . 120.8(2)
O13 B9 O25 1_455 . 119.5(2)
O13 B9 O54 1_455 . 120.9(2)
O25 B9 O54 . . 119.6(2)
Na1 B10 O20 . . 56.04(11)
Na1 B10 O45 . . 68.15(12)
Na1 B10 O65 . . 165.30(15)
O20 B10 O45 . . 121.8(2)
O20 B10 O65 . . 119.9(2)
O45 B10 O65 . . 118.3(2)
O7 B11 O16 . . 120.2(2)
O7 B11 O19 . 1_554 120.3(2)
O16 B11 O19 . 1_554 119.4(2)
Na6 Be2 O24 . . 80.87(11)
Na6 Be2 O34 . . 163.56(17)
Na6 Be2 O83 . 1_655 70.26(11)
Na6 Be2 O84 . . 52.94(9)
O24 Be2 O34 . . 111.6(2)
O24 Be2 O83 . 1_655 107.29(16)
O24 Be2 O84 . . 108.36(16)
O34 Be2 O83 . 1_655 113.82(16)
O34 Be2 O84 . . 111.37(17)
O83 Be2 O84 1_655 . 104.0(2)
O14 B12 O17 1_545 . 121.7(2)
O14 B12 O65 1_545 . 119.04(17)
O17 B12 O65 . . 119.27(18)
Na7 B13 O6 1_655 1_655 57.75(12)
Na7 B13 O8 1_655 . 64.92(12)
Na7 B13 O36 1_655 1_545 166.93(19)
O6 B13 O8 1_655 . 121.2(2)
O6 B13 O36 1_655 1_545 120.47(19)
O8 B13 O36 . 1_545 118.29(18)
O11 B14 O16 1_454 1_455 117.18(18)
O11 B14 O38 1_454 . 121.0(2)
O16 B14 O38 1_455 . 121.75(18)
O5 B15 O31 1_655 . 120.5(2)
O5 B15 O84 1_655 . 118.7(2)
O31 B15 O84 . . 120.77(19)
Na10 Be3 O39 . 1_464 124.84(13)
Na10 Be3 O43 . 1_454 63.37(10)
Na10 Be3 O54 . . 47.35(9)
Na10 Be3 O72 . 1_454 126.72(16)
O39 Be3 O43 1_464 1_454 107.8(2)
O39 Be3 O54 1_464 . 116.11(17)
O39 Be3 O72 1_464 1_454 107.93(16)
O43 Be3 O54 1_454 . 110.23(18)
O43 Be3 O72 1_454 1_454 109.50(16)
O54 Be3 O72 . 1_454 105.1(2)
O19 Be4 O29 . . 110.69(17)
O19 Be4 O42 . . 109.99(17)
O19 Be4 O62 . . 111.4(2)
O29 Be4 O42 . . 108.0(2)
O29 Be4 O62 . . 108.39(16)
O42 Be4 O62 . . 108.29(16)
O21 B16 O37 . . 118.74(19)
O21 B16 O71 . 1_455 119.03(19)
O37 B16 O71 . 1_455 122.2(2)
O39 B17 O77 1_465 1_455 120.86(19)
O39 B17 O83 1_465 . 120.4(2)
O77 B17 O83 1_455 . 118.7(2)
Na4 Be5 Na12 . 1_656 73.73(6)
Na4 Be5 O37 . 1_655 61.52(9)
Na4 Be5 O47 . 1_655 103.08(12)
Na4 Be5 O53 . . 54.08(10)
Na4 Be5 O77 . . 147.90(16)
Na12 Be5 O37 1_656 1_655 130.44(13)
Na12 Be5 O47 1_656 1_655 61.07(9)
Na12 Be5 O53 1_656 . 47.83(9)
Na12 Be5 O77 1_656 . 119.54(15)
O37 Be5 O47 1_655 1_655 108.2(2)
O37 Be5 O53 1_655 . 110.67(17)
O37 Be5 O77 1_655 . 109.79(16)
O47 Be5 O53 1_655 . 108.46(16)
O47 Be5 O77 1_655 . 108.86(16)
O53 Be5 O77 . . 110.8(2)
O24 B18 O29 1_545 . 119.7(2)
O24 B18 O60 1_545 . 119.36(19)
O29 B18 O60 . . 120.92(19)
O35 B19 O53 . 1_454 121.8(2)
O3 Be6 O22 1_565 . 112.46(17)
O3 Be6 O23 1_565 . 107.6(2)
O3 Be6 O88 1_565 . 108.42(16)
O22 Be6 O23 . . 109.80(17)
O22 Be6 O88 . . 110.3(2)
O23 Be6 O88 . . 108.18(16)
Na9 Be7 O7 . . 45.93(9)
Na9 Be7 O51 . . 156.18(18)
Na9 Be7 O74 . . 88.66(11)
Na9 Be7 O80 . . 81.87(11)
O7 Be7 O51 . . 110.9(2)
O7 Be7 O74 . . 113.62(16)
O7 Be7 O80 . . 108.08(19)
O51 Be7 O74 . . 109.43(19)
O51 Be7 O80 . . 105.47(14)
O74 Be7 O80 . . 109.03(19)
Na9 Be8 O5 1_566 . 90.11(14)
Na9 Be8 O41 1_566 1_566 44.19(10)
Na9 Be8 O60 1_566 1_565 83.93(12)
Na9 Be8 O78 1_566 . 153.58(14)
O5 Be8 O41 . 1_566 110.2(2)
O5 Be8 O60 . 1_565 107.35(16)
O5 Be8 O78 . . 108.66(16)
O41 Be8 O60 1_566 1_565 113.36(16)
O41 Be8 O78 1_566 . 110.18(17)
O60 Be8 O78 1_565 . 106.9(2)
Na7 Be9 O17 . . 46.96(11)
Na7 Be9 O74 . . 99.39(14)
Na7 Be9 O76 . 1_545 151.57(16)
Na7 Be9 O79 . . 71.67(12)
O17 Be9 O74 . . 113.36(17)
O17 Be9 O76 . 1_545 110.72(16)
O17 Be9 O79 . . 108.1(2)
O74 Be9 O76 . 1_545 107.0(2)
O74 Be9 O79 . . 109.40(16)
O76 Be9 O79 1_545 . 108.09(16)
O27 B20 O69 . . 121.45(19)
O27 B20 O88 . . 120.30(19)
O69 B20 O88 . . 118.2(2)
O59 B21 O61 . . 121.00(19)
O59 B21 O74 . . 120.7(2)
O61 B21 O74 . . 118.26(19)
Na13 Be10 O10 . . 51.35(10)
Na13 Be10 O61 . . 154.97(15)
Na13 Be10 O73 . . 69.93(10)
Na13 Be10 O79 . . 98.06(12)
O10 Be10 O61 . . 111.0(2)
O10 Be10 O73 . . 111.33(16)
O10 Be10 O79 . . 112.38(19)
O61 Be10 O73 . . 108.47(19)
O61 Be10 O79 . . 105.93(15)
O73 Be10 O79 . . 107.46(19)
O10 B22 O12 . . 122.1(2)
O10 B22 O33 . . 119.7(2)
O12 B22 O33 . . 118.2(2)
O47 B23 O72 . . 121.93(19)
O47 B23 O78 . . 119.4(2)
O72 B23 O78 . . 118.7(2)
O45 Be11 O51 . . 113.81(17)
O45 Be11 O55 . . 109.83(17)
O45 Be11 O59 . . 106.5(2)
O51 Be11 O55 . . 107.4(2)
O51 Be11 O59 . . 110.33(16)
O55 Be11 O59 . . 108.89(16)
Na9 B24 O18 1_455 . 69.57(12)
Na9 B24 O25 1_455 1_545 167.45(18)
Na9 B24 O41 1_455 1_455 53.04(11)
O18 B24 O25 . 1_545 117.53(17)
O18 B24 O41 . 1_455 121.4(2)
O25 B24 O41 1_545 1_455 121.02(18)
O23 B25 O85 1_455 . 120.03(19)
O23 B25 O87 1_455 1_565 120.75(19)
O85 B25 O87 . 1_565 119.2(2)
O42 B26 O68 . . 118.04(19)
O42 B26 O75 . . 121.66(19)
O68 B26 O75 . . 120.3(2)
Na8 B27 O44 . . 64.86(12)
Na8 B27 O57 . 1_455 57.63(12)
Na8 B27 O70 . . 169.36(19)
O44 B27 O57 . 1_455 121.4(2)
O44 B27 O70 . . 119.32(18)
O57 B27 O70 1_455 . 119.29(18)
O62 B28 O66 . 1_455 120.94(19)
O62 B28 O81 . . 119.9(2)
O66 B28 O81 1_455 . 119.14(19)
Na16 Be12 O8 . . 46.13(10)
Na16 Be12 O58 . . 157.41(13)
Na16 Be12 O73 . 1_655 85.52(12)
Na16 Be12 O80 . . 87.74(14)
O8 Be12 O58 . . 111.29(16)
O8 Be12 O73 . 1_655 107.06(16)
O8 Be12 O80 . . 118.1(2)
O58 Be12 O73 . 1_655 104.0(2)
O58 Be12 O80 . . 108.33(16)
O73 Be12 O80 1_655 . 107.10(15)
O40 B29 O43 . . 118.66(19)
O40 B29 O67 . . 120.41(19)
O43 B29 O67 . . 120.8(2)
Na2 Be13 O11 1_556 . 62.49(12)
Na2 Be13 O21 1_556 . 62.21(11)
Na2 Be13 O67 1_556 . 160.54(17)
Na2 Be13 O81 1_556 . 91.25(13)
O11 Be13 O21 . . 110.2(2)
O11 Be13 O67 . . 108.36(17)
O11 Be13 O81 . . 113.21(17)
O21 Be13 O67 . . 109.71(16)
O21 Be13 O81 . . 107.06(16)
O67 Be13 O81 . . 108.2(2)
O28 B30 O50 . . 121.30(19)
O28 B30 O64 . . 120.9(2)
O50 B30 O64 . . 117.75(19)
O32 B31 O55 . . 121.6(2)
O32 B31 O63 . . 119.80(19)
O55 B31 O63 . . 118.6(2)
Na1 Be14 O15 . . 63.98(10)
Na1 Be14 O50 . . 57.64(9)
Na1 Be14 O61 . . 104.77(12)
Na1 Be14 O82 . . 146.89(16)
O15 Be14 O50 . . 116.61(17)
O15 Be14 O61 . . 109.12(17)
O15 Be14 O82 . . 106.1(2)
O50 Be14 O61 . . 107.5(2)
O50 Be14 O82 . . 109.09(16)
O61 Be14 O82 . . 108.27(16)
O51 B32 O73 1_455 . 119.58(19)
O51 B32 O82 1_455 . 121.36(19)
O73 B32 O82 . . 119.1(2)
Na6 Be15 O1 1_455 . 56.29(9)
Na6 Be15 O5 1_455 . 93.86(12)
Na6 Be15 O47 1_455 . 157.37(14)
Na6 Be15 O83 1_455 . 71.65(10)
O1 Be15 O5 . . 113.88(19)
O1 Be15 O47 . . 106.03(19)
O1 Be15 O83 . . 114.33(16)
O5 Be15 O47 . . 107.21(14)
O5 Be15 O83 . . 106.13(18)
O47 Be15 O83 . . 109.00(18)
Na2 Be16 O12 . . 48.71(10)
Na2 Be16 O31 . 1_444 134.64(14)
Na2 Be16 O66 . 1_454 62.30(10)
Na2 Be16 O75 . 1_454 116.49(15)
O12 Be16 O31 . 1_444 117.04(18)
O12 Be16 O66 . 1_454 110.94(17)
O12 Be16 O75 . 1_454 106.0(2)
O31 Be16 O66 1_444 1_454 107.4(2)
O31 Be16 O75 1_444 1_454 108.83(17)
O66 Be16 O75 1_454 1_454 106.14(16)
O28 Be17 O57 1_655 . 111.18(17)
O28 Be17 O63 1_655 . 108.40(16)
O28 Be17 O85 1_655 1_655 107.0(2)
O57 Be17 O63 . . 111.3(2)
O57 Be17 O85 . 1_655 111.14(17)
O63 Be17 O85 . 1_655 107.57(16)
O20 Be18 O40 . . 114.2(2)
O20 Be18 O42 . . 109.75(19)
O20 Be18 O81 . . 110.51(16)
O40 Be18 O42 . . 105.31(15)
O40 Be18 O81 . . 106.68(19)
O42 Be18 O81 . . 110.18(19)
Na2 Be19 Na16 1_656 . 138.87(10)
Na2 Be19 O9 1_656 . 166.84(17)
Na2 Be19 O21 1_656 1_655 61.19(10)
Na2 Be19 O66 1_656 . 59.94(10)
Na2 Be19 O68 1_656 . 82.30(12)
Na16 Be19 O9 . . 47.26(9)
Na16 Be19 O21 . 1_655 157.78(18)
Na16 Be19 O66 . . 85.64(12)
Na16 Be19 O68 . . 86.81(11)
O9 Be19 O21 . 1_655 110.98(19)
O9 Be19 O66 . . 115.7(2)
O9 Be19 O68 . . 110.75(16)
O21 Be19 O66 1_655 . 104.43(14)
O21 Be19 O68 1_655 . 108.72(19)
O66 Be19 O68 . . 105.82(18)
O13 Be20 O23 . . 110.22(19)
O13 Be20 O63 . . 110.1(2)
O13 Be20 O69 . . 112.82(16)
O23 Be20 O63 . . 106.71(15)
O23 Be20 O69 . . 109.15(19)
O63 Be20 O69 . . 107.59(19)
O40 Be21 O46 . . 116.7(2)
O40 Be21 O68 . . 105.93(15)
O40 Be21 O71 . . 108.19(16)
O46 Be21 O68 . . 110.10(17)
O46 Be21 O71 . . 108.73(16)
O68 Be21 O71 . . 106.8(2)
O4 Be22 O24 . 1_545 107.42(19)
O4 Be22 O39 . . 109.7(2)
O4 Be22 O78 . 1_545 116.24(16)
O24 Be22 O39 1_545 . 107.15(15)
O24 Be22 O78 1_545 1_545 107.08(19)
O39 Be22 O78 . 1_545 108.85(19)
Na1 Be23 O32 . . 81.96(12)
Na1 Be23 O64 . . 85.07(13)
Na1 Be23 O69 . . 160.11(14)
Na1 Be23 O86 . . 48.47(10)
O32 Be23 O64 . . 108.49(16)
O32 Be23 O69 . . 106.7(2)
O32 Be23 O86 . . 106.33(17)
O64 Be23 O69 . . 108.20(16)
O64 Be23 O86 . . 115.1(2)
O69 Be23 O86 . . 111.67(17)
Na3 Be24 O35 . . 45.40(9)
Na3 Be24 O64 . . 157.81(18)
Na3 Be24 O85 . . 87.20(11)
O35 Be24 O64 . . 112.5(2)
O35 Be24 O85 . . 113.94(16)
O64 Be24 O85 . . 108.16(19)
Na6 Be25 O14 . . 50.74(10)
Na6 Be25 O29 . 1_565 118.65(14)
Na6 Be25 O75 . 1_565 130.88(18)
Na6 Be25 O84 . . 59.04(10)
O14 Be25 O29 . 1_565 106.46(17)
O14 Be25 O75 . 1_565 114.50(19)
O14 Be25 O84 . . 109.77(18)
O29 Be25 O75 1_565 1_565 110.45(18)
O29 Be25 O84 1_565 . 106.80(18)
O75 Be25 O84 1_565 . 108.59(16)
Na8 Be26 O43 1_655 . 144.92(14)
Na8 Be26 O52 1_655 . 49.17(11)
Na8 Be26 O71 1_655 . 104.67(16)
Na8 Be26 O77 1_655 . 66.94(12)
O43 Be26 O52 . . 109.66(17)
O43 Be26 O71 . . 109.08(18)
O43 Be26 O77 . . 110.08(19)
O52 Be26 O71 . . 107.78(19)
O52 Be26 O77 . . 112.12(19)
O71 Be26 O77 . . 108.04(16)
Na14 Be27 O37 . . 131.44(14)
Na14 Be27 O44 . . 47.69(10)
Na14 Be27 O67 . . 120.82(17)
Na14 Be27 O72 . . 62.40(11)
O37 Be27 O44 . . 104.88(17)
O37 Be27 O67 . . 107.27(17)
O37 Be27 O72 . . 109.38(18)
O44 Be27 O67 . . 117.72(19)
O44 Be27 O72 . . 108.20(18)
O67 Be27 O72 . . 109.13(17)
Na3 Be28 O3 1_545 1_455 149.81(15)
Na3 Be28 O18 1_545 . 67.04(12)
Na3 Be28 O58 1_545 1_455 99.66(16)
Na3 Be28 O87 1_545 . 54.67(11)
O3 Be28 O18 1_455 . 107.74(17)
O3 Be28 O58 1_455 1_455 110.04(18)
O3 Be28 O87 1_455 . 109.59(19)
O18 Be28 O58 . 1_455 106.82(18)
O18 Be28 O87 . . 116.09(19)
O58 Be28 O87 1_455 . 106.45(16)
Na10 Be29 O28 . . 72.83(11)
Na10 Be29 O38 . . 42.94(10)
Na10 Be29 O55 . 1_455 118.79(13)
Na10 Be29 O82 . . 127.35(18)
O28 Be29 O38 . . 115.4(2)
O28 Be29 O55 . 1_455 105.59(18)
O28 Be29 O82 . . 107.39(16)
O38 Be29 O55 . 1_455 110.01(17)
O38 Be29 O82 . . 106.74(19)
O55 Be29 O82 1_455 . 111.79(19)
O32 Be30 O48 . . 110.52(19)
O32 Be30 O50 . . 106.87(18)
O32 Be30 O59 . . 107.32(16)
O48 Be30 O50 . . 110.39(17)
O48 Be30 O59 . . 114.48(19)
O50 Be30 O59 . . 106.92(18)
O2 Be31 O26 1_565 . 106.68(17)
O2 Be31 O76 1_565 . 108.08(18)
O2 Be31 O88 1_565 . 107.07(19)
O26 Be31 O76 . . 114.9(2)
O26 Be31 O88 . . 111.95(19)
O76 Be31 O88 . . 107.78(16)
O6 Be32 O31 . 1_445 109.44(17)
O6 Be32 O60 . . 112.7(2)
O6 Be32 O62 . . 111.8(2)
O31 Be32 O60 1_445 . 107.33(19)
O31 Be32 O62 1_445 . 108.35(19)
O60 Be32 O62 . . 107.00(16)

loop_
_geom_bond_atom_site_label_1
_geom_bond_atom_site_label_2
_geom_bond_site_symmetry_2
_geom_bond_distance
Na1 Na7 . 3.9084(13)
Na1 Na15 . 3.3932(14)
Na1 O20 . 2.2826(17)
Na1 O70 . 2.320(2)
Na1 O86 . 2.2651(19)
Na1 B10 . 2.744(3)
Na1 Be14 . 3.009(3)
Na1 Be23 . 2.982(3)
Na2 Na4 1_454 3.8424(13)
Na2 Na11 1_454 3.4532(16)
Na2 O12 . 2.2572(18)
Na2 O16 . 2.3070(18)
Na2 O48 . 2.233(2)
Na2 B6 . 2.823(3)
Na2 Be13 1_554 3.011(3)
Na2 Be16 . 2.965(3)
Na2 Be19 1_454 3.047(3)
Na3 Na12 . 3.3976(15)
Na3 Na13 1_565 3.9265(13)
Na3 O25 . 2.2999(18)
Na3 O34 1_454 2.2660(19)
Na3 O35 . 2.2493(18)
Na3 B3 1_454 2.788(3)
Na3 Be24 . 3.060(3)
Na3 Be28 1_565 3.059(3)
Na4 Na10 1_756 3.3417(16)
Na4 Na12 1_656 3.6036(14)
Na4 O11 1_655 2.3314(19)
Na4 O13 1_656 2.3474(17)
Na4 O53 . 2.3878(19)
Na4 Be5 . 2.942(3)
Na5 Na6 1_545 3.3765(14)
Na5 Na7 . 3.5612(14)
Na5 Na14 1_545 3.9799(14)
Na5 O4 . 2.3016(17)
Na5 O6 . 2.382(2)
Na5 O17 . 2.3492(19)
Na6 Na8 1_655 3.8136(13)
Na6 O14 . 2.2662(18)
Na6 O22 . 2.2817(17)
Na6 O36 . 2.335(2)
Na6 B4 . 2.737(3)
Na6 B8 1_655 2.789(3)
Na6 Be2 . 3.121(3)
Na6 Be15 1_655 3.078(2)
Na6 Be25 . 2.909(3)
Na7 Na16 1_455 3.3583(16)
Na7 O6 . 2.382(2)
Na7 O15 . 2.2869(18)
Na7 O17 . 2.347(2)
Na7 B13 1_455 2.811(3)
Na7 Be9 . 3.122(3)
Na8 Na14 . 3.3416(16)
Na8 Na15 1_455 3.6581(13)
Na8 O1 . 2.3405(17)
Na8 O52 1_455 2.382(2)
Na8 O57 1_455 2.4153(19)
Na8 B27 . 2.853(3)
Na8 Be26 1_455 3.096(3)
Na9 Na12 1_545 3.7333(13)
Na9 Na13 1_655 3.2875(15)
Na9 O7 . 2.2610(18)
Na9 O33 . 2.2416(19)
Na9 O41 . 2.2853(19)
Na9 Be7 . 3.058(3)
Na9 Be8 1_544 3.142(3)
Na9 B24 1_655 2.828(3)
Na10 Na11 1_454 3.8163(14)
Na10 O38 . 2.226(2)
Na10 O54 . 2.2327(18)
Na10 O56 . 2.223(2)
Na10 B6 . 2.813(3)
Na10 Be3 . 2.979(3)
Na10 Be29 . 3.104(3)
Na11 Na13 1_656 3.5726(14)
Na11 O10 1_656 2.3732(17)
Na11 O19 . 2.3916(18)
Na11 O46 . 2.3257(19)
Na12 O13 . 2.4035(17)
Na12 O26 . 2.3538(19)
Na12 O53 1_454 2.3227(18)
Na12 Be5 1_454 3.063(3)
Na13 O10 . 2.3566(19)
Na13 O18 . 2.3486(19)
Na13 O19 1_454 2.3580(18)
Na13 Be10 . 2.995(3)
Na14 O30 . 2.179(2)
Na14 O44 . 2.224(2)
Na14 O49 . 2.2214(19)
Na14 Be1 . 2.930(3)
Na14 Be27 . 2.959(3)
Na15 Na16 . 3.8298(14)
Na15 O45 . 2.3150(17)
Na15 O52 . 2.341(2)
Na15 O57 . 2.430(2)
Na16 O8 . 2.237(2)
Na16 O9 . 2.2670(18)
Na16 O65 . 2.217(2)
Na16 Be12 . 3.024(3)
Na16 Be19 . 3.023(3)
O1 B8 . 1.352(3)
O1 Be15 . 1.590(3)
O2 B5 . 1.374(3)
O2 Be1 1_545 1.636(3)
O2 Be31 1_545 1.679(4)
O3 B7 . 1.368(3)
O3 Be6 1_545 1.650(3)
O3 Be28 1_655 1.665(4)
O4 B4 1_545 1.357(3)
O4 Be22 . 1.603(3)
O5 B15 1_455 1.377(3)
O5 Be8 . 1.647(3)
O5 Be15 . 1.639(3)
O6 B13 1_455 1.352(3)
O6 Be32 . 1.595(3)
O7 B11 . 1.354(3)
O7 Be7 . 1.593(3)
O8 B13 . 1.362(3)
O8 Be12 . 1.596(3)
O9 B2 1_655 1.360(3)
O9 Be19 . 1.592(3)
O10 Be10 . 1.586(3)
O10 B22 . 1.364(3)
O11 B14 1_656 1.362(3)
O11 Be13 . 1.588(3)
O12 B22 . 1.352(3)
O12 Be16 . 1.592(3)
O13 B9 1_655 1.367(3)
O13 Be20 . 1.589(3)
O14 B12 1_565 1.355(3)
O14 Be25 . 1.595(3)
O15 B2 . 1.353(3)
O15 Be14 . 1.602(3)
O16 B11 . 1.399(3)
O16 B14 1_655 1.407(3)
O17 B12 . 1.355(2)
O17 Be9 . 1.582(3)
O18 B24 . 1.362(3)
O18 Be28 . 1.604(3)
O19 B11 1_556 1.356(3)
O19 Be4 . 1.578(3)
O20 B10 . 1.356(3)
O20 Be18 . 1.594(3)
O21 B16 . 1.374(3)
O21 Be13 . 1.651(3)
O21 Be19 1_455 1.639(3)
O22 B4 . 1.346(3)
O22 Be6 . 1.587(3)
O23 Be6 . 1.631(3)
O23 B25 1_655 1.366(3)
O23 Be20 . 1.653(3)
O24 Be2 . 1.629(3)
O24 B18 1_565 1.369(3)
O24 Be22 1_565 1.661(3)
O25 B9 . 1.400(3)
O25 B24 1_565 1.400(3)
O26 B3 1_454 1.359(3)
O26 Be31 . 1.600(3)
O27 Be1 . 1.673(3)
O27 B20 . 1.385(3)
O28 B30 . 1.371(3)
O28 Be17 1_455 1.674(3)
O28 Be29 . 1.675(3)
O29 Be4 . 1.639(3)
O29 B18 . 1.379(3)
O29 Be25 1_545 1.678(4)
O30 B4 . 1.407(3)
O31 B15 . 1.365(3)
O31 Be16 1_666 1.620(3)
O31 Be32 1_665 1.646(4)
O32 B31 . 1.368(3)
O32 Be23 . 1.674(3)
O32 Be30 . 1.647(3)
O33 B22 . 1.405(3)
O34 B3 . 1.353(3)
O34 Be2 . 1.590(3)
O35 B19 . 1.350(3)
O35 Be24 . 1.589(3)
O36 B8 1_655 1.403(3)
O36 B13 1_565 1.393(3)
O37 B16 . 1.370(3)
O37 Be5 1_455 1.634(3)
O37 Be27 . 1.681(4)
O38 B14 . 1.352(3)
O38 Be29 . 1.575(3)
O39 Be3 1_646 1.648(3)
O39 B17 1_645 1.369(3)
O39 Be22 . 1.647(3)
O40 B29 . 1.373(3)
O40 Be18 . 1.673(3)
O40 Be21 . 1.657(3)
O41 Be8 1_544 1.599(3)
O41 B24 1_655 1.360(2)
O42 Be4 . 1.648(3)
O42 B26 . 1.371(3)
O42 Be18 . 1.649(3)
O43 Be3 1_656 1.629(3)
O43 B29 . 1.375(3)
O43 Be26 . 1.662(4)
O44 B27 . 1.340(3)
O44 Be27 . 1.594(3)
O45 B10 . 1.364(3)
O45 Be11 . 1.608(3)
O46 B6 1_656 1.360(3)
O46 Be21 . 1.595(3)
O47 Be5 1_455 1.661(3)
O47 B23 . 1.382(3)
O47 Be15 . 1.660(3)
O48 B6 . 1.347(3)
O48 Be30 . 1.582(3)
O49 Be1 . 1.581(3)
O49 B8 . 1.361(3)
O50 B30 . 1.385(3)
O50 Be14 . 1.634(3)
O50 Be30 . 1.679(4)
O51 Be7 . 1.656(3)
O51 Be11 . 1.662(3)
O51 B32 1_655 1.372(3)
O52 B1 . 1.341(3)
O52 Be26 . 1.593(3)
O53 Be5 . 1.565(3)
O53 B19 1_656 1.352(3)
O54 B9 . 1.357(3)
O54 Be3 . 1.590(3)
O55 Be11 . 1.622(3)
O55 B31 . 1.378(3)
O55 Be29 1_655 1.666(4)
O56 B6 . 1.407(3)
O57 B27 1_655 1.359(3)
O57 Be17 . 1.585(3)
O58 B5 1_655 1.368(3)
O58 Be12 . 1.647(3)
O58 Be28 1_655 1.640(3)
O59 B21 . 1.367(3)
O59 Be11 . 1.667(3)
O59 Be30 . 1.646(3)
O60 B18 . 1.374(3)
O60 Be8 1_545 1.659(3)
O60 Be32 . 1.649(3)
O61 B21 . 1.381(3)
O61 Be10 . 1.644(3)
O61 Be14 . 1.637(3)
O62 Be4 . 1.675(3)
O62 B28 . 1.370(3)
O62 Be32 . 1.645(3)
O63 B31 . 1.368(3)
O63 Be17 . 1.634(3)
O63 Be20 . 1.661(3)
O64 B30 . 1.376(3)
O64 Be23 . 1.650(3)
O64 Be24 . 1.635(3)
O65 B10 . 1.401(3)
O65 B12 . 1.406(3)
O66 B28 1_655 1.381(3)
O66 Be16 1_656 1.671(4)
O66 Be19 . 1.671(3)
O67 B29 . 1.376(3)
O67 Be13 . 1.653(3)
O67 Be27 . 1.643(3)
O68 B26 . 1.379(3)
O68 Be19 . 1.641(4)
O68 Be21 . 1.663(3)
O69 B20 . 1.363(3)
O69 Be20 . 1.653(4)
O69 Be23 . 1.648(3)
O70 B2 . 1.405(3)
O70 B27 . 1.406(3)
O71 B16 1_655 1.376(3)
O71 Be21 . 1.659(3)
O71 Be26 . 1.648(3)
O72 Be3 1_656 1.681(3)
O72 B23 . 1.374(3)
O72 Be27 . 1.625(3)
O73 Be10 . 1.657(4)
O73 Be12 1_455 1.665(3)
O73 B32 . 1.373(3)
O74 Be7 . 1.625(4)
O74 Be9 . 1.628(3)
O74 B21 . 1.371(3)
O75 B26 . 1.372(3)
O75 Be16 1_656 1.652(3)
O75 Be25 1_545 1.625(3)
O76 B7 1_565 1.379(3)
O76 Be9 1_565 1.662(3)
O76 Be31 . 1.649(3)
O77 B17 1_655 1.380(3)
O77 Be5 . 1.662(3)
O77 Be26 . 1.629(3)
O78 Be8 . 1.643(3)
O78 B23 . 1.373(3)
O78 Be22 1_565 1.646(4)
O79 B5 . 1.368(3)
O79 Be9 . 1.642(3)
O79 Be10 . 1.641(3)
O80 B7 . 1.381(3)
O80 Be7 . 1.673(3)
O80 Be12 . 1.650(3)
O81 B28 . 1.368(3)
O81 Be13 . 1.638(3)
O81 Be18 . 1.636(4)
O82 Be14 . 1.642(3)
O82 B32 . 1.371(3)
O82 Be29 . 1.616(3)
O83 Be2 1_455 1.673(3)
O83 B17 . 1.372(3)
O83 Be15 . 1.661(4)
O84 Be2 . 1.663(3)
O84 B15 . 1.382(3)
O84 Be25 . 1.659(3)
O85 B25 . 1.368(3)
O85 Be17 1_455 1.658(3)
O85 Be24 . 1.620(4)
O86 B1 . 1.349(3)
O86 Be23 . 1.592(3)
O87 Be1 1_545 1.667(3)
O87 B25 1_545 1.391(3)
O87 Be28 . 1.643(3)
O88 Be6 . 1.668(3)
O88 B20 . 1.382(3)
O88 Be31 . 1.616(3)
